data_1550876
loop_
_publ_author_name
'Feuerstein, Thomas J.'
'Goswami, Bhupendra'
'Rauthe, Pascal'
'K\"oppe, Ralf'
'Lebedkin, Sergei'
'Kappes, Manfred M.'
'Roesky, Peter W.'

_publ_section_title
;
 Alkali metal complexes of an enantiopure iminophosphonamide ligand with
 bright delayed fluorescence
;
_journal_issue 18
_journal_name_full 'Chemical Science'
_journal_page_first 4742
_journal_page_last 4749
_journal_paper_doi 10.1039/C9SC00629J
_journal_volume 10
_journal_year 2019
_chemical_absolute_configuration rmad
_chemical_formula_moiety 'C56 H56 Li2 N4 P2'
_chemical_formula_sum 'C56 H56 Li2 N4 P2'
_chemical_formula_weight 860.86
_space_group_crystal_system triclinic
_space_group_IT_number 1
_space_group_name_Hall 'P 1'
_space_group_name_H-M_alt 'P 1'
_symmetry_space_group_name_Hall 'P 1'
_symmetry_space_group_name_H-M 'P 1'
_atom_sites_solution_hydrogens geom
_audit_creation_date 2019-01-22
_audit_creation_method
;
Olex2 1.2
(compiled 2018.05.29 svn.r3508 for OlexSys, GUI svn.r5506)
;
_audit_update_record
;
2019-01-23 deposited with the CCDC.    2019-03-12 downloaded from the CCDC.
;
_cell_angle_alpha 81.58(3)
_cell_angle_beta 88.39(3)
_cell_angle_gamma 60.36(3)
_cell_formula_units_Z 5
_cell_length_a 12.700(3)
_cell_length_b 12.756(3)
_cell_length_c 43.400(9)
_cell_measurement_reflns_used 101652
_cell_measurement_temperature 150
_cell_measurement_theta_max 25.69
_cell_measurement_theta_min 1.42
_cell_volume 6037(3)
_computing_molecular_graphics 'Olex2 (Dolomanov et al., 2009)'
_computing_publication_material 'Olex2 (Dolomanov et al., 2009)'
_computing_structure_refinement 'ShelXL (Sheldrick, 2015)'
_computing_structure_solution
;
%$getVar(solution_reference_short)%
;
_diffrn_ambient_temperature 150.0
_diffrn_measured_fraction_theta_full 0.989
_diffrn_measured_fraction_theta_max 0.989
_diffrn_measurement_device_type 'STOE IPDS 2'
_diffrn_measurement_method '\w scans'
_diffrn_radiation_monochromator graphite
_diffrn_radiation_type MoK\a
_diffrn_radiation_wavelength 0.71073
_diffrn_reflns_av_R_equivalents 0.0487
_diffrn_reflns_av_unetI/netI 0.0551
_diffrn_reflns_Laue_measured_fraction_full 0.989
_diffrn_reflns_Laue_measured_fraction_max 0.989
_diffrn_reflns_limit_h_max 14
_diffrn_reflns_limit_h_min -15
_diffrn_reflns_limit_k_max 15
_diffrn_reflns_limit_k_min -15
_diffrn_reflns_limit_l_max 51
_diffrn_reflns_limit_l_min -51
_diffrn_reflns_number 139096
_diffrn_reflns_point_group_measured_fraction_full 0.950
_diffrn_reflns_point_group_measured_fraction_max 0.950
_diffrn_reflns_theta_full 25.178
_diffrn_reflns_theta_max 25.178
_diffrn_reflns_theta_min 1.425
_exptl_absorpt_coefficient_mu 0.131
_exptl_absorpt_correction_T_max 0.9915
_exptl_absorpt_correction_T_min 0.9664
_exptl_absorpt_correction_type integration
_exptl_absorpt_process_details 'STOE X-Red & X-Shape & LANA'
_exptl_crystal_colour colourless
_exptl_crystal_colour_primary colourless
_exptl_crystal_density_diffrn 1.184
_exptl_crystal_description prism
_exptl_crystal_F_000 2280
_exptl_crystal_size_max 0.285
_exptl_crystal_size_mid 0.2
_exptl_crystal_size_min 0.083
_refine_diff_density_max 0.307
_refine_diff_density_min -0.212
_refine_diff_density_rms 0.035
_refine_ls_abs_structure_details
;
 Flack x determined using 12483 quotients [(I+)-(I-)]/[(I+)+(I-)]
 (Parsons, Flack and Wagner, Acta Cryst. B69 (2013) 249-259).
;
_refine_ls_abs_structure_Flack 0.03(2)
_refine_ls_extinction_coef 0.00197(15)
_refine_ls_extinction_expression Fc^*^=kFc[1+0.001xFc^2^\l^3^/sin(2\q)]^-1/4^
_refine_ls_extinction_method 'SHELXL-2018/3 (Sheldrick 2018)'
_refine_ls_goodness_of_fit_ref 0.962
_refine_ls_hydrogen_treatment constr
_refine_ls_matrix_type full
_refine_ls_number_parameters 2902
_refine_ls_number_reflns 41258
_refine_ls_number_restraints 3
_refine_ls_restrained_S_all 0.962
_refine_ls_R_factor_all 0.0594
_refine_ls_R_factor_gt 0.0370
_refine_ls_shift/su_max 0.001
_refine_ls_shift/su_mean 0.000
_refine_ls_structure_factor_coef Fsqd
_refine_ls_weighting_details 'w=1/[\s^2^(Fo^2^)+(0.0458P)^2^] where P=(Fo^2^+2Fc^2^)/3'
_refine_ls_weighting_scheme calc
_refine_ls_wR_factor_gt 0.0759
_refine_ls_wR_factor_ref 0.0817
_reflns_Friedel_coverage 0.921
_reflns_Friedel_fraction_full 0.911
_reflns_Friedel_fraction_max 0.911
_reflns_number_gt 31511
_reflns_number_total 41258
_reflns_threshold_expression 'I > 2\s(I)'
_cod_data_source_file c9sc00629j2.cif
_cod_data_source_block tjf-pr08-2
_cod_database_code 1550876
_shelx_shelxl_version_number 2018/3
_shelx_space_group_comment
;
The symmetry employed for this shelxl refinement is uniquely defined
by the following loop, which should always be used as a source of
symmetry information in preference to the above space-group names.
They are only intended as comments.
;
_shelx_estimated_absorpt_t_max 0.989
_shelx_estimated_absorpt_t_min 0.964
_olex2_refinement_description
;
1. Fixed Uiso
 At 1.2 times of:
  All C(H) groups
 At 1.5 times of:
  All C(H,H,H) groups
2.a Ternary CH refined with riding coordinates:
 C1(H1), C9(H9), C17(H17), C25(H25), C57(H57), C65(H65), C73(H73), C81(H81),
 C113(H113), C121(H121), C129(H129), C137(H137), C169(H169), C177(H177),
 C185(H185), C193(H193), C225(H225), C233(H233), C241(H241), C249(H249)
2.b Aromatic/amide H refined with riding coordinates:
 C4(H4), C5(H5), C6(H6), C7(H7), C8(H8), C12(H12), C13(H13), C14(H14),
 C15(H15), C16(H16), C20(H20), C21(H21), C22(H22), C23(H23), C24(H24), C28(H28),
  C29(H29), C30(H30), C31(H31), C32(H32), C34(H34), C35(H35), C36(H36),
 C37(H37), C38(H38), C40(H40), C41(H41), C42(H42), C43(H43), C44(H44), C46(H46),
  C47(H47), C48(H48), C49(H49), C50(H50), C52(H52), C53(H53), C54(H54),
 C55(H55), C56(H56), C60(H60), C61(H61), C62(H62), C63(H63), C64(H64), C68(H68),
  C69(H69), C70(H70), C71(H71), C72(H72), C76(H76), C77(H77), C78(H78),
 C79(H79), C80(H80), C84(H84), C85(H85), C86(H86), C87(H87), C88(H88), C90(H90),
  C91(H91), C92(H92), C93(H93), C94(H94), C96(H96), C97(H97), C98(H98),
 C99(H99), C100(H100), C102(H102), C103(H103), C104(H104), C105(H105),
 C106(H106), C108(H108), C109(H109), C110(H110), C111(H111), C112(H112),
 C116(H116), C117(H117), C118(H118), C119(H119), C120(H120), C124(H124),
 C125(H125), C126(H126), C127(H127), C128(H128), C132(H132), C133(H133),
 C134(H134), C135(H135), C136(H136), C140(H140), C141(H141), C142(H142),
 C143(H143), C144(H144), C146(H146), C147(H147), C148(H148), C149(H149),
 C150(H150), C152(H152), C153(H153), C154(H154), C155(H155), C156(H156),
 C158(H158), C159(H159), C160(H160), C161(H161), C162(H162), C164(H164),
 C165(H165), C166(H166), C167(H167), C168(H168), C172(H172), C173(H173),
 C174(H174), C175(H175), C176(H176), C180(H180), C181(H181), C182(H182),
 C183(H183), C184(H184), C188(H188), C189(H189), C190(H190), C191(H191),
 C192(H192), C196(H196), C197(H197), C198(H198), C199(H199), C200(H200),
 C202(H202), C203(H203), C204(H204), C205(H205), C206(H206), C208(H208),
 C209(H209), C210(H210), C211(H211), C212(H212), C214(H214), C215(H215),
 C216(H216), C217(H217), C218(H218), C220(H220), C221(H221), C222(H222),
 C223(H223), C224(H224), C228(H228), C229(H229), C230(H230), C231(H231),
 C232(H232), C236(H236), C237(H237), C238(H238), C239(H239), C240(H240),
 C244(H244), C245(H245), C246(H246), C247(H247), C248(H248), C252(H252),
 C253(H253), C254(H254), C255(H255), C256(H256), C258(H258), C259(H259),
 C260(H260), C261(H261), C262(H262), C264(H264), C265(H265), C266(H266),
 C267(H267), C268(H268), C270(H270), C271(H271), C272(H272), C273(H273),
 C274(H274), C276(H276), C277(H277), C278(H278), C279(H279), C280(H280)
2.c Idealised Me refined as rotating group:
 C2(H2A,H2B,H2C), C10(H10A,H10B,H10C), C18(H18A,H18B,H18C), C26(H26A,H26B,
 H26C), C58(H58A,H58B,H58C), C66(H66A,H66B,H66C), C74(H74A,H74B,H74C), C82(H82A,
 H82B,H82C), C114(H11A,H11B,H11C), C122(H12A,H12B,H12C), C130(H13A,H13B,H13C),
 C138(H13D,H13E,H13F), C170(H17A,H17B,H17C), C178(H17D,H17E,H17F), C186(H18D,
 H18E,H18F), C194(H19A,H19B,H19C), C226(H22A,H22B,H22C), C234(H23A,H23B,H23C),
 C242(H24A,H24B,H24C), C250(H25A,H25B,H25C)
;
_olex2_submission_special_instructions 'No special instructions were received'

loop_
_space_group_symop_operation_xyz
'x, y, z'

loop_
_atom_site_label
_atom_site_type_symbol
_atom_site_fract_x
_atom_site_fract_y
_atom_site_fract_z
_atom_site_U_iso_or_equiv
_atom_site_adp_type
_atom_site_occupancy
_atom_site_site_symmetry_order
_atom_site_calc_flag
_atom_site_refinement_flags_posn
P1 P 1.32377(8) -0.10026(8) -0.01719(2) 0.0282(2) Uani 1 1 d .
P2 P 0.89591(8) -0.05393(8) -0.02005(2) 0.0264(2) Uani 1 1 d .
N1 N 1.2890(2) -0.1882(2) -0.03141(6) 0.0286(7) Uani 1 1 d .
N2 N 1.2099(2) -0.0083(2) 0.00013(6) 0.0284(7) Uani 1 1 d .
N3 N 1.0015(2) -0.1316(2) 0.00647(6) 0.0285(7) Uani 1 1 d .
N4 N 0.9609(2) 0.0034(2) -0.04310(6) 0.0277(7) Uani 1 1 d .
C1 C 1.3779(3) -0.3150(3) -0.03499(9) 0.0338(8) Uani 1 1 d .
H1 H 1.419031 -0.359802 -0.014119 0.041 Uiso 1 1 calc R
C2 C 1.4758(4) -0.3283(4) -0.05812(11) 0.0520(11) Uani 1 1 d .
H2A H 1.437198 -0.283669 -0.078677 0.078 Uiso 1 1 calc GR
H2B H 1.529070 -0.414816 -0.059644 0.078 Uiso 1 1 calc GR
H2C H 1.523776 -0.294876 -0.050807 0.078 Uiso 1 1 calc GR
C3 C 1.3108(3) -0.3751(3) -0.04562(8) 0.0319(8) Uani 1 1 d .
C4 C 1.2298(3) -0.3207(3) -0.07145(9) 0.0388(9) Uani 1 1 d .
H4 H 1.214362 -0.243686 -0.082187 0.047 Uiso 1 1 calc R
C5 C 1.1710(4) -0.3770(4) -0.08180(10) 0.0503(11) Uani 1 1 d .
H5 H 1.115196 -0.338107 -0.099374 0.060 Uiso 1 1 calc R
C6 C 1.1933(4) -0.4892(4) -0.06670(12) 0.0563(12) Uani 1 1 d .
H6 H 1.154794 -0.528983 -0.074080 0.068 Uiso 1 1 calc R
C7 C 1.2714(4) -0.5426(4) -0.04103(12) 0.0573(12) Uani 1 1 d .
H7 H 1.285665 -0.619205 -0.030230 0.069 Uiso 1 1 calc R
C8 C 1.3297(4) -0.4866(4) -0.03056(10) 0.0479(11) Uani 1 1 d .
H8 H 1.383914 -0.525509 -0.012662 0.057 Uiso 1 1 calc R
C9 C 1.2002(3) 0.1026(3) 0.00908(9) 0.0337(9) Uani 1 1 d .
H9 H 1.220130 0.146376 -0.009136 0.040 Uiso 1 1 calc R
C10 C 1.2854(3) 0.0769(4) 0.03711(10) 0.0441(10) Uani 1 1 d .
H10A H 1.265141 0.036284 0.055324 0.066 Uiso 1 1 calc GR
H10B H 1.275754 0.154083 0.041712 0.066 Uiso 1 1 calc GR
H10C H 1.369588 0.024073 0.032157 0.066 Uiso 1 1 calc GR
C11 C 1.0704(3) 0.1857(3) 0.01737(9) 0.0352(9) Uani 1 1 d .
C12 C 1.0145(3) 0.1443(4) 0.03971(9) 0.0387(9) Uani 1 1 d .
H12 H 1.057057 0.061776 0.049582 0.046 Uiso 1 1 calc R
C13 C 0.8979(4) 0.2203(4) 0.04810(10) 0.0487(11) Uani 1 1 d .
H13 H 0.860615 0.189719 0.063332 0.058 Uiso 1 1 calc R
C14 C 0.8367(4) 0.3400(4) 0.03423(12) 0.0584(13) Uani 1 1 d .
H14 H 0.757415 0.393092 0.040213 0.070 Uiso 1 1 calc R
C15 C 0.8891(4) 0.3830(4) 0.01195(13) 0.0657(14) Uani 1 1 d .
H15 H 0.846174 0.465801 0.002283 0.079 Uiso 1 1 calc R
C16 C 1.0054(4) 0.3059(4) 0.00333(11) 0.0535(11) Uani 1 1 d .
H16 H 1.040792 0.336329 -0.012491 0.064 Uiso 1 1 calc R
C17 C 0.9804(3) -0.1954(3) 0.03523(8) 0.0347(9) Uani 1 1 d .
H17 H 0.899048 -0.188457 0.032648 0.042 Uiso 1 1 calc R
C18 C 0.9792(4) -0.1357(4) 0.06309(9) 0.0495(11) Uani 1 1 d .
H18A H 1.056431 -0.136830 0.065201 0.074 Uiso 1 1 calc GR
H18B H 0.967942 -0.180507 0.082035 0.074 Uiso 1 1 calc GR
H18C H 0.912515 -0.051018 0.060040 0.074 Uiso 1 1 calc GR
C19 C 1.0749(3) -0.3292(3) 0.04082(8) 0.0311(8) Uani 1 1 d .
C20 C 1.0428(4) -0.4192(4) 0.04704(9) 0.0455(10) Uani 1 1 d .
H20 H 0.959408 -0.396717 0.046776 0.055 Uiso 1 1 calc R
C21 C 1.1305(5) -0.5415(4) 0.05363(10) 0.0542(12) Uani 1 1 d .
H21 H 1.107253 -0.602271 0.057410 0.065 Uiso 1 1 calc R
C22 C 1.2508(4) -0.5743(4) 0.05469(9) 0.0536(12) Uani 1 1 d .
H22 H 1.311062 -0.657716 0.059943 0.064 Uiso 1 1 calc R
C23 C 1.2836(4) -0.4870(4) 0.04818(10) 0.0507(11) Uani 1 1 d .
H23 H 1.367069 -0.510005 0.048644 0.061 Uiso 1 1 calc R
C24 C 1.1967(3) -0.3655(3) 0.04090(9) 0.0382(9) Uani 1 1 d .
H24 H 1.221253 -0.305990 0.035881 0.046 Uiso 1 1 calc R
C25 C 0.9022(3) 0.0815(3) -0.07292(8) 0.0304(8) Uani 1 1 d .
H25 H 0.813762 0.108065 -0.072921 0.037 Uiso 1 1 calc R
C26 C 0.9574(4) 0.0097(3) -0.10014(8) 0.0393(9) Uani 1 1 d .
H26A H 1.044387 -0.017564 -0.100247 0.059 Uiso 1 1 calc GR
H26B H 0.917419 0.062339 -0.119864 0.059 Uiso 1 1 calc GR
H26C H 0.945757 -0.061409 -0.097675 0.059 Uiso 1 1 calc GR
C27 C 0.9166(3) 0.1941(3) -0.07704(8) 0.0280(8) Uani 1 1 d .
C28 C 1.0293(3) 0.1829(3) -0.07521(9) 0.0368(9) Uani 1 1 d .
H28 H 1.098135 0.104153 -0.069775 0.044 Uiso 1 1 calc R
C29 C 1.0452(4) 0.2839(4) -0.08109(9) 0.0429(10) Uani 1 1 d .
H29 H 1.124336 0.273836 -0.079865 0.051 Uiso 1 1 calc R
C30 C 0.9459(4) 0.3989(4) -0.08873(9) 0.0424(10) Uani 1 1 d .
H30 H 0.956227 0.468373 -0.093025 0.051 Uiso 1 1 calc R
C31 C 0.8321(4) 0.4118(3) -0.09007(10) 0.0469(11) Uani 1 1 d .
H31 H 0.763064 0.490716 -0.095056 0.056 Uiso 1 1 calc R
C32 C 0.8181(3) 0.3101(3) -0.08415(9) 0.0385(9) Uani 1 1 d .
H32 H 0.738922 0.320228 -0.084985 0.046 Uiso 1 1 calc R
C33 C 1.4588(3) -0.1906(3) 0.00875(8) 0.0297(8) Uani 1 1 d .
C34 C 1.4486(3) -0.2472(3) 0.03772(8) 0.0357(9) Uani 1 1 d .
H34 H 1.370952 -0.233674 0.043861 0.043 Uiso 1 1 calc R
C35 C 1.5493(3) -0.3231(3) 0.05781(9) 0.0399(9) Uani 1 1 d .
H35 H 1.540083 -0.360908 0.077440 0.048 Uiso 1 1 calc R
C36 C 1.6625(3) -0.3437(3) 0.04948(9) 0.0404(9) Uani 1 1 d .
H36 H 1.731419 -0.395667 0.063269 0.048 Uiso 1 1 calc R
C37 C 1.6752(3) -0.2885(3) 0.02097(9) 0.0375(9) Uani 1 1 d .
H37 H 1.753077 -0.301729 0.015188 0.045 Uiso 1 1 calc R
C38 C 1.5747(3) -0.2137(3) 0.00065(8) 0.0340(9) Uani 1 1 d .
H38 H 1.585023 -0.177598 -0.019115 0.041 Uiso 1 1 calc R
C39 C 1.3671(3) -0.0133(3) -0.04723(8) 0.0320(8) Uani 1 1 d .
C40 C 1.3422(3) -0.0102(3) -0.07850(9) 0.0389(9) Uani 1 1 d .
H40 H 1.311546 -0.059771 -0.084057 0.047 Uiso 1 1 calc R
C41 C 1.3618(4) 0.0649(4) -0.10157(10) 0.0497(11) Uani 1 1 d .
H41 H 1.346060 0.065164 -0.122865 0.060 Uiso 1 1 calc R
C42 C 1.4041(4) 0.1391(4) -0.09383(11) 0.0533(12) Uani 1 1 d .
H42 H 1.415702 0.191620 -0.109725 0.064 Uiso 1 1 calc R
C43 C 1.4295(3) 0.1369(3) -0.06298(11) 0.0473(11) Uani 1 1 d .
H43 H 1.458885 0.187725 -0.057602 0.057 Uiso 1 1 calc R
C44 C 1.4120(3) 0.0607(3) -0.03982(9) 0.0372(9) Uani 1 1 d .
H44 H 1.430778 0.058686 -0.018631 0.045 Uiso 1 1 calc R
C45 C 0.7560(3) 0.0605(3) -0.00606(8) 0.0289(8) Uani 1 1 d .
C46 C 0.7321(3) 0.1802(3) -0.00889(9) 0.0374(9) Uani 1 1 d .
H46 H 0.785639 0.202789 -0.019687 0.045 Uiso 1 1 calc R
C47 C 0.6312(4) 0.2667(4) 0.00383(10) 0.0480(11) Uani 1 1 d .
H47 H 0.614958 0.348642 0.001343 0.058 Uiso 1 1 calc R
C48 C 0.5544(4) 0.2352(4) 0.01998(10) 0.0477(11) Uani 1 1 d .
H48 H 0.485151 0.295278 0.028667 0.057 Uiso 1 1 calc R
C49 C 0.5776(3) 0.1158(4) 0.02371(9) 0.0383(9) Uani 1 1 d .
H49 H 0.525296 0.093602 0.035359 0.046 Uiso 1 1 calc R
C50 C 0.6769(3) 0.0290(3) 0.01046(8) 0.0339(9) Uani 1 1 d .
H50 H 0.691450 -0.052307 0.012570 0.041 Uiso 1 1 calc R
C51 C 0.8468(3) -0.1451(3) -0.03751(8) 0.0280(8) Uani 1 1 d .
C52 C 0.7410(3) -0.0912(3) -0.05611(8) 0.0306(8) Uani 1 1 d .
H52 H 0.689901 -0.005076 -0.058778 0.037 Uiso 1 1 calc R
C53 C 0.7084(3) -0.1612(3) -0.07098(8) 0.0342(9) Uani 1 1 d .
H53 H 0.635844 -0.123031 -0.083809 0.041 Uiso 1 1 calc R
C54 C 0.7818(3) -0.2862(3) -0.06703(9) 0.0387(9) Uani 1 1 d .
H54 H 0.759735 -0.334315 -0.077110 0.046 Uiso 1 1 calc R
C55 C 0.8875(3) -0.3416(3) -0.04843(9) 0.0379(9) Uani 1 1 d .
H55 H 0.937586 -0.427789 -0.045584 0.046 Uiso 1 1 calc R
C56 C 0.9206(3) -0.2715(3) -0.03387(8) 0.0339(9) Uani 1 1 d .
H56 H 0.993991 -0.309910 -0.021354 0.041 Uiso 1 1 calc R
Li1 Li 1.1265(5) -0.1645(5) -0.03048(15) 0.0367(14) Uani 1 1 d .
Li2 Li 1.0489(6) 0.0091(6) -0.00329(15) 0.0391(15) Uani 1 1 d .
P3 P 0.20332(8) 0.31198(8) 0.18563(2) 0.0292(2) Uani 1 1 d .
P4 P 0.61874(8) 0.30000(8) 0.18114(2) 0.0274(2) Uani 1 1 d .
N5 N 0.3306(3) 0.2042(3) 0.20121(7) 0.0313(7) Uani 1 1 d .
N6 N 0.2235(2) 0.4172(2) 0.16695(6) 0.0293(7) Uani 1 1 d .
N7 N 0.5595(2) 0.2573(3) 0.15698(6) 0.0291(7) Uani 1 1 d .
N8 N 0.5130(2) 0.3487(3) 0.20507(6) 0.0295(7) Uani 1 1 d .
C57 C 0.3488(3) 0.0817(3) 0.21314(9) 0.0357(9) Uani 1 1 d .
H57 H 0.306600 0.060887 0.198009 0.043 Uiso 1 1 calc R
C58 C 0.2959(4) 0.0750(4) 0.24510(10) 0.0536(12) Uani 1 1 d .
H58A H 0.332507 0.099600 0.260097 0.080 Uiso 1 1 calc GR
H58B H 0.313508 -0.008878 0.252268 0.080 Uiso 1 1 calc GR
H58C H 0.207878 0.129838 0.243347 0.080 Uiso 1 1 calc GR
C59 C 0.4829(3) -0.0096(3) 0.21403(9) 0.0336(9) Uani 1 1 d .
C60 C 0.5637(3) -0.0190(3) 0.23652(9) 0.0393(9) Uani 1 1 d .
H60 H 0.534866 0.035179 0.251509 0.047 Uiso 1 1 calc R
C61 C 0.6859(4) -0.1059(4) 0.23757(9) 0.0447(10) Uani 1 1 d .
H61 H 0.739492 -0.111258 0.253329 0.054 Uiso 1 1 calc R
C62 C 0.7295(4) -0.1842(4) 0.21596(10) 0.0475(11) Uani 1 1 d .
H62 H 0.812715 -0.245128 0.216961 0.057 Uiso 1 1 calc R
C63 C 0.6518(4) -0.1733(4) 0.19296(11) 0.0522(11) Uani 1 1 d .
H63 H 0.682210 -0.225150 0.177456 0.063 Uiso 1 1 calc R
C64 C 0.5296(4) -0.0879(4) 0.19193(9) 0.0437(10) Uani 1 1 d .
H64 H 0.477009 -0.082791 0.175924 0.052 Uiso 1 1 calc R
C65 C 0.1267(3) 0.5467(3) 0.16230(9) 0.0355(9) Uani 1 1 d .
H65 H 0.089882 0.567567 0.182749 0.043 Uiso 1 1 calc R
C66 C 0.0258(3) 0.5755(4) 0.13845(10) 0.0504(11) Uani 1 1 d .
H66A H 0.060416 0.555938 0.118218 0.076 Uiso 1 1 calc GR
H66B H -0.034955 0.662390 0.136332 0.076 Uiso 1 1 calc GR
H66C H -0.012760 0.526573 0.145528 0.076 Uiso 1 1 calc GR
C67 C 0.1833(3) 0.6252(3) 0.15163(9) 0.0372(9) Uani 1 1 d .
C68 C 0.1684(4) 0.7180(4) 0.16722(13) 0.0646(14) Uani 1 1 d .
H68 H 0.124419 0.731402 0.185663 0.078 Uiso 1 1 calc R
C69 C 0.2170(6) 0.7925(4) 0.1562(2) 0.096(2) Uani 1 1 d .
H69 H 0.206065 0.856388 0.167116 0.116 Uiso 1 1 calc R
C70 C 0.2815(6) 0.7729(6) 0.1294(2) 0.097(2) Uani 1 1 d .
H70 H 0.313215 0.824476 0.121511 0.117 Uiso 1 1 calc R
C71 C 0.2990(5) 0.6801(6) 0.11450(14) 0.0768(17) Uani 1 1 d .
H71 H 0.345255 0.665251 0.096447 0.092 Uiso 1 1 calc R
C72 C 0.2500(4) 0.6061(4) 0.12532(10) 0.0515(11) Uani 1 1 d .
H72 H 0.262691 0.541598 0.114473 0.062 Uiso 1 1 calc R
C73 C 0.6162(3) 0.2190(3) 0.12759(8) 0.0325(8) Uani 1 1 d .
H73 H 0.705433 0.186586 0.130541 0.039 Uiso 1 1 calc R
C74 C 0.5665(4) 0.3254(4) 0.10077(9) 0.0447(10) Uani 1 1 d .
H74A H 0.478658 0.359611 0.097861 0.067 Uiso 1 1 calc GR
H74B H 0.605508 0.296468 0.081598 0.067 Uiso 1 1 calc GR
H74C H 0.583261 0.388533 0.105633 0.067 Uiso 1 1 calc GR
C75 C 0.5969(3) 0.1179(3) 0.11931(8) 0.0319(8) Uani 1 1 d .
C76 C 0.4835(3) 0.1291(3) 0.11922(9) 0.0383(9) Uani 1 1 d .
H76 H 0.417150 0.198866 0.125814 0.046 Uiso 1 1 calc R
C77 C 0.4639(4) 0.0411(4) 0.10972(9) 0.0439(10) Uani 1 1 d .
H77 H 0.384554 0.051262 0.109560 0.053 Uiso 1 1 calc R
C78 C 0.5594(4) -0.0616(4) 0.10047(9) 0.0492(11) Uani 1 1 d .
H78 H 0.546295 -0.122281 0.093896 0.059 Uiso 1 1 calc R
C79 C 0.6737(4) -0.0753(4) 0.10086(10) 0.0492(11) Uani 1 1 d .
H79 H 0.740005 -0.145891 0.094607 0.059 Uiso 1 1 calc R
C80 C 0.6927(4) 0.0135(3) 0.11032(9) 0.0425(10) Uani 1 1 d .
H80 H 0.772206 0.002782 0.110664 0.051 Uiso 1 1 calc R
C81 C 0.5301(3) 0.3625(3) 0.23709(8) 0.0312(8) Uani 1 1 d .
H81 H 0.613540 0.297001 0.245044 0.037 Uiso 1 1 calc R
C82 C 0.4394(4) 0.3425(4) 0.25725(9) 0.0472(11) Uani 1 1 d .
H82A H 0.356777 0.406219 0.250046 0.071 Uiso 1 1 calc GR
H82B H 0.453919 0.346178 0.279027 0.071 Uiso 1 1 calc GR
H82C H 0.449369 0.262335 0.255627 0.071 Uiso 1 1 calc GR
C83 C 0.5175(4) 0.4837(3) 0.24136(9) 0.0375(9) Uani 1 1 d .
C84 C 0.4233(5) 0.5919(4) 0.22754(10) 0.0607(13) Uani 1 1 d .
H84 H 0.365925 0.591939 0.213968 0.073 Uiso 1 1 calc R
C85 C 0.4101(6) 0.7048(4) 0.23318(12) 0.0768(17) Uani 1 1 d .
H85 H 0.345295 0.780349 0.223362 0.092 Uiso 1 1 calc R
C86 C 0.4931(6) 0.7012(5) 0.25307(14) 0.0745(16) Uani 1 1 d .
H86 H 0.486568 0.776147 0.256407 0.089 Uiso 1 1 calc R
C87 C 0.5851(5) 0.5952(6) 0.26841(14) 0.0768(17) Uani 1 1 d .
H87 H 0.638542 0.595642 0.283213 0.092 Uiso 1 1 calc R
C88 C 0.5978(4) 0.4875(4) 0.26169(11) 0.0574(12) Uani 1 1 d .
H88 H 0.664205 0.412736 0.271332 0.069 Uiso 1 1 calc R
C89 C 0.0863(3) 0.3767(3) 0.21360(8) 0.0309(8) Uani 1 1 d .
C90 C 0.1191(3) 0.3946(3) 0.24180(8) 0.0365(9) Uani 1 1 d .
H90 H 0.202538 0.364308 0.246841 0.044 Uiso 1 1 calc R
C91 C 0.0351(3) 0.4545(4) 0.26260(9) 0.0420(10) Uani 1 1 d .
H91 H 0.060122 0.466028 0.281646 0.050 Uiso 1 1 calc R
C92 C -0.0869(3) 0.4981(4) 0.25560(9) 0.0424(10) Uani 1 1 d .
H92 H -0.145759 0.539535 0.269893 0.051 Uiso 1 1 calc R
C93 C -0.1224(3) 0.4814(3) 0.22806(9) 0.0379(9) Uani 1 1 d .
H93 H -0.205848 0.511215 0.223257 0.046 Uiso 1 1 calc R
C94 C -0.0363(3) 0.4208(3) 0.20717(9) 0.0340(9) Uani 1 1 d .
H94 H -0.061621 0.409342 0.188164 0.041 Uiso 1 1 calc R
C95 C 0.1406(3) 0.2486(3) 0.16121(8) 0.0290(8) Uani 1 1 d .
C96 C 0.0937(3) 0.1750(3) 0.17441(9) 0.0345(9) Uani 1 1 d .
H96 H 0.085399 0.165093 0.196306 0.041 Uiso 1 1 calc R
C97 C 0.0590(3) 0.1160(3) 0.15603(9) 0.0379(9) Uani 1 1 d .
H97 H 0.027633 0.065657 0.165310 0.045 Uiso 1 1 calc R
C98 C 0.0703(3) 0.1306(3) 0.12432(10) 0.0406(10) Uani 1 1 d .
H98 H 0.047817 0.089107 0.111741 0.049 Uiso 1 1 calc R
C99 C 0.1141(3) 0.2055(3) 0.11061(9) 0.0392(9) Uani 1 1 d .
H99 H 0.119159 0.217302 0.088613 0.047 Uiso 1 1 calc R
C100 C 0.1505(3) 0.2631(3) 0.12898(8) 0.0340(9) Uani 1 1 d .
H100 H 0.182447 0.312841 0.119562 0.041 Uiso 1 1 calc R
C101 C 0.7616(3) 0.1782(3) 0.19978(8) 0.0294(8) Uani 1 1 d .
C102 C 0.8005(3) 0.0571(3) 0.19656(9) 0.0371(9) Uani 1 1 d .
H102 H 0.754586 0.038770 0.183611 0.044 Uiso 1 1 calc R
C103 C 0.9067(4) -0.0365(4) 0.21237(10) 0.0490(11) Uani 1 1 d .
H103 H 0.934539 -0.118620 0.209678 0.059 Uiso 1 1 calc R
C104 C 0.9717(4) -0.0109(4) 0.23188(10) 0.0523(12) Uani 1 1 d .
H104 H 1.043142 -0.075559 0.242926 0.063 Uiso 1 1 calc R
C105 C 0.9340(4) 0.1078(4) 0.23552(9) 0.0467(11) Uani 1 1 d .
H105 H 0.978859 0.125106 0.249100 0.056 Uiso 1 1 calc R
C106 C 0.8300(3) 0.2017(3) 0.21919(8) 0.0358(9) Uani 1 1 d .
H106 H 0.805033 0.283740 0.221330 0.043 Uiso 1 1 calc R
C107 C 0.6605(3) 0.4108(3) 0.16248(8) 0.0288(8) Uani 1 1 d .
C108 C 0.7686(3) 0.3731(3) 0.14735(8) 0.0341(9) Uani 1 1 d .
H108 H 0.823186 0.288474 0.147646 0.041 Uiso 1 1 calc R
C109 C 0.7974(3) 0.4580(4) 0.13185(9) 0.0406(10) Uani 1 1 d .
H109 H 0.870624 0.431543 0.121235 0.049 Uiso 1 1 calc R
C110 C 0.7195(4) 0.5810(4) 0.13185(9) 0.0423(10) Uani 1 1 d .
H110 H 0.740179 0.639090 0.121756 0.051 Uiso 1 1 calc R
C111 C 0.6120(4) 0.6193(4) 0.14644(9) 0.0423(10) Uani 1 1 d .
H111 H 0.558046 0.704027 0.146174 0.051 Uiso 1 1 calc R
C112 C 0.5820(3) 0.5346(3) 0.16159(9) 0.0369(9) Uani 1 1 d .
H112 H 0.506959 0.561908 0.171403 0.044 Uiso 1 1 calc R
Li3 Li 0.4855(6) 0.1939(6) 0.19336(17) 0.0494(17) Uani 1 1 d .
Li4 Li 0.3836(5) 0.4028(6) 0.16886(16) 0.0414(16) Uani 1 1 d .
P5 P 1.02109(8) -0.34343(8) 0.38300(2) 0.0287(2) Uani 1 1 d .
P6 P 0.63931(8) 0.08350(8) 0.37976(2) 0.0270(2) Uani 1 1 d .
N9 N 0.8905(2) -0.3040(2) 0.36875(7) 0.0296(7) Uani 1 1 d .
N10 N 1.0099(2) -0.2360(2) 0.40020(6) 0.0292(7) Uani 1 1 d .
N11 N 0.7473(2) 0.0277(2) 0.35677(6) 0.0282(7) Uani 1 1 d .
N12 N 0.6822(2) -0.0320(2) 0.40628(6) 0.0289(7) Uani 1 1 d .
C113 C 0.8500(3) -0.3925(3) 0.36524(9) 0.0335(9) Uani 1 1 d .
H113 H 0.858006 -0.441249 0.386176 0.040 Uiso 1 1 calc R
C114 C 0.9196(4) -0.4805(4) 0.34257(11) 0.0534(12) Uani 1 1 d .
H11A H 0.915418 -0.434348 0.322050 0.080 Uiso 1 1 calc GR
H11B H 0.883876 -0.532225 0.340813 0.080 Uiso 1 1 calc GR
H11C H 1.004616 -0.531803 0.350197 0.080 Uiso 1 1 calc GR
C115 C 0.7164(3) -0.3212(3) 0.35447(9) 0.0339(9) Uani 1 1 d .
C116 C 0.6756(4) -0.2331(4) 0.32816(9) 0.0429(10) Uani 1 1 d .
H116 H 0.731136 -0.213734 0.317194 0.051 Uiso 1 1 calc R
C117 C 0.5556(4) -0.1730(4) 0.31766(11) 0.0531(11) Uani 1 1 d .
H117 H 0.529375 -0.113492 0.299427 0.064 Uiso 1 1 calc R
C118 C 0.4739(4) -0.1984(4) 0.33332(13) 0.0588(13) Uani 1 1 d .
H118 H 0.391362 -0.157314 0.325899 0.071 Uiso 1 1 calc R
C119 C 0.5117(4) -0.2835(5) 0.35973(12) 0.0586(13) Uani 1 1 d .
H119 H 0.455343 -0.300900 0.370862 0.070 Uiso 1 1 calc R
C120 C 0.6319(4) -0.3438(4) 0.37014(10) 0.0477(11) Uani 1 1 d .
H120 H 0.657179 -0.402354 0.388565 0.057 Uiso 1 1 calc R
C121 C 1.1170(3) -0.2290(3) 0.40944(9) 0.0346(9) Uani 1 1 d .
H121 H 1.170120 -0.241061 0.391314 0.041 Uiso 1 1 calc R
C122 C 1.1915(3) -0.3247(3) 0.43731(9) 0.0446(10) Uani 1 1 d .
H12A H 1.139941 -0.315018 0.455112 0.067 Uiso 1 1 calc GR
H12B H 1.259454 -0.313873 0.442855 0.067 Uiso 1 1 calc GR
H12C H 1.222885 -0.406495 0.431837 0.067 Uiso 1 1 calc GR
C123 C 1.0749(3) -0.1028(3) 0.41764(9) 0.0349(9) Uani 1 1 d .
C124 C 0.9912(3) -0.0575(3) 0.44015(9) 0.0405(10) Uani 1 1 d .
H124 H 0.957051 -0.104519 0.449997 0.049 Uiso 1 1 calc R
C125 C 0.9562(4) 0.0567(4) 0.44858(10) 0.0491(11) Uani 1 1 d .
H125 H 0.898230 0.086985 0.463950 0.059 Uiso 1 1 calc R
C126 C 1.0053(4) 0.1243(4) 0.43470(12) 0.0600(13) Uani 1 1 d .
H126 H 0.982892 0.201019 0.440716 0.072 Uiso 1 1 calc R
C127 C 1.0876(5) 0.0814(4) 0.41191(13) 0.0677(14) Uani 1 1 d .
H127 H 1.120922 0.129029 0.401951 0.081 Uiso 1 1 calc R
C128 C 1.1213(4) -0.0312(4) 0.40364(11) 0.0557(12) Uani 1 1 d .
H128 H 1.177823 -0.060013 0.387895 0.067 Uiso 1 1 calc R
C129 C 0.7482(3) 0.0983(3) 0.32658(8) 0.0293(8) Uani 1 1 d .
H129 H 0.686087 0.185981 0.326464 0.035 Uiso 1 1 calc R
C130 C 0.7159(4) 0.0524(4) 0.29981(8) 0.0415(10) Uani 1 1 d .
H13A H 0.775569 -0.033910 0.299831 0.062 Uiso 1 1 calc GR
H13B H 0.716279 0.100000 0.279966 0.062 Uiso 1 1 calc GR
H13C H 0.634982 0.061523 0.302420 0.062 Uiso 1 1 calc GR
C131 C 0.8715(3) 0.0884(3) 0.32231(8) 0.0302(8) Uani 1 1 d .
C132 C 0.9744(3) -0.0243(3) 0.32459(9) 0.0375(9) Uani 1 1 d .
H132 H 0.968082 -0.095680 0.330290 0.045 Uiso 1 1 calc R
C133 C 1.0872(3) -0.0358(4) 0.31873(9) 0.0434(10) Uani 1 1 d .
H133 H 1.157081 -0.114480 0.320189 0.052 Uiso 1 1 calc R
C134 C 1.0979(4) 0.0669(4) 0.31078(9) 0.0435(10) Uani 1 1 d .
H134 H 1.174849 0.059428 0.306358 0.052 Uiso 1 1 calc R
C135 C 0.9968(4) 0.1802(4) 0.30930(10) 0.0474(11) Uani 1 1 d .
H135 H 1.004037 0.251354 0.304353 0.057 Uiso 1 1 calc R
C136 C 0.8837(3) 0.1913(3) 0.31500(9) 0.0394(9) Uani 1 1 d .
H136 H 0.814154 0.270043 0.313873 0.047 Uiso 1 1 calc R
C137 C 0.6149(3) -0.0219(3) 0.43493(8) 0.0353(9) Uani 1 1 d .
H137 H 0.539239 0.059528 0.432101 0.042 Uiso 1 1 calc R
C138 C 0.6882(4) -0.0296(4) 0.46291(9) 0.0507(11) Uani 1 1 d .
H13D H 0.764722 -0.107304 0.465529 0.076 Uiso 1 1 calc GR
H13E H 0.641983 -0.024484 0.481644 0.076 Uiso 1 1 calc GR
H13F H 0.705334 0.038057 0.459686 0.076 Uiso 1 1 calc GR
C139 C 0.5784(3) -0.1199(3) 0.44103(8) 0.0326(8) Uani 1 1 d .
C140 C 0.4599(4) -0.0909(4) 0.44682(9) 0.0465(10) Uani 1 1 d .
H140 H 0.398883 -0.007997 0.446281 0.056 Uiso 1 1 calc R
C141 C 0.4299(4) -0.1834(5) 0.45347(10) 0.0561(12) Uani 1 1 d .
H141 H 0.348344 -0.163504 0.456990 0.067 Uiso 1 1 calc R
C142 C 0.5195(5) -0.3036(5) 0.45487(10) 0.0582(13) Uani 1 1 d .
H142 H 0.500100 -0.366850 0.460111 0.070 Uiso 1 1 calc R
C143 C 0.6348(5) -0.3318(4) 0.44880(10) 0.0517(11) Uani 1 1 d .
H143 H 0.695674 -0.414892 0.449577 0.062 Uiso 1 1 calc R
C144 C 0.6650(4) -0.2414(3) 0.44151(9) 0.0401(9) Uani 1 1 d .
H144 H 0.745996 -0.262593 0.436764 0.048 Uiso 1 1 calc R
C145 C 1.0809(3) -0.4892(3) 0.40894(8) 0.0293(8) Uani 1 1 d .
C146 C 1.0320(3) -0.4897(3) 0.43807(8) 0.0354(9) Uani 1 1 d .
H146 H 0.972404 -0.414779 0.444137 0.043 Uiso 1 1 calc R
C147 C 1.0689(4) -0.5973(3) 0.45825(9) 0.0405(9) Uani 1 1 d .
H147 H 1.033347 -0.596056 0.477841 0.049 Uiso 1 1 calc R
C148 C 1.1571(3) -0.7065(3) 0.45007(9) 0.0400(10) Uani 1 1 d .
H148 H 1.183278 -0.780301 0.464137 0.048 Uiso 1 1 calc R
C149 C 1.2069(3) -0.7083(3) 0.42149(9) 0.0390(9) Uani 1 1 d .
H149 H 1.267690 -0.783458 0.415791 0.047 Uiso 1 1 calc R
C150 C 1.1688(3) -0.6008(3) 0.40103(9) 0.0332(9) Uani 1 1 d .
H150 H 1.203081 -0.603214 0.381229 0.040 Uiso 1 1 calc R
C151 C 1.1344(3) -0.3746(3) 0.35320(8) 0.0325(8) Uani 1 1 d .
C152 C 1.2568(3) -0.4218(3) 0.36057(9) 0.0354(9) Uani 1 1 d .
H152 H 1.285799 -0.447866 0.381788 0.043 Uiso 1 1 calc R
C153 C 1.3371(4) -0.4314(3) 0.33749(11) 0.0450(10) Uani 1 1 d .
H153 H 1.420379 -0.463104 0.343018 0.054 Uiso 1 1 calc R
C154 C 1.2976(4) -0.3957(4) 0.30680(11) 0.0495(11) Uani 1 1 d .
H154 H 1.353063 -0.402573 0.291021 0.059 Uiso 1 1 calc R
C155 C 1.1773(4) -0.3500(3) 0.29894(10) 0.0487(11) Uani 1 1 d .
H155 H 1.150019 -0.326086 0.277587 0.058 Uiso 1 1 calc R
C156 C 1.0948(4) -0.3381(3) 0.32176(9) 0.0382(9) Uani 1 1 d .
H156 H 1.011492 -0.305294 0.315995 0.046 Uiso 1 1 calc R
C157 C 0.6237(3) 0.2178(3) 0.39384(8) 0.0284(8) Uani 1 1 d .
C158 C 0.5235(3) 0.2897(3) 0.41001(8) 0.0353(9) Uani 1 1 d .
H158 H 0.457737 0.273963 0.411856 0.042 Uiso 1 1 calc R
C159 C 0.5184(4) 0.3842(3) 0.42346(9) 0.0408(10) Uani 1 1 d .
H159 H 0.450831 0.431375 0.434986 0.049 Uiso 1 1 calc R
C160 C 0.6121(4) 0.4087(4) 0.41994(10) 0.0473(11) Uani 1 1 d .
H160 H 0.608128 0.474503 0.428739 0.057 Uiso 1 1 calc R
C161 C 0.7116(4) 0.3398(4) 0.40390(11) 0.0501(11) Uani 1 1 d .
H161 H 0.775652 0.358024 0.401587 0.060 Uiso 1 1 calc R
C162 C 0.7183(3) 0.2432(3) 0.39107(9) 0.0378(9) Uani 1 1 d .
H162 H 0.787822 0.194399 0.380349 0.045 Uiso 1 1 calc R
C163 C 0.4898(3) 0.1382(3) 0.36250(8) 0.0268(8) Uani 1 1 d .
C164 C 0.4261(3) 0.2531(3) 0.34397(8) 0.0303(8) Uani 1 1 d .
H164 H 0.460002 0.305414 0.341456 0.036 Uiso 1 1 calc R
C165 C 0.3151(3) 0.2915(3) 0.32932(9) 0.0352(9) Uani 1 1 d .
H165 H 0.273583 0.369135 0.316596 0.042 Uiso 1 1 calc R
C166 C 0.2648(3) 0.2161(4) 0.33332(9) 0.0413(10) Uani 1 1 d .
H166 H 0.188067 0.242520 0.323439 0.050 Uiso 1 1 calc R
C167 C 0.3249(3) 0.1034(3) 0.35147(9) 0.0395(9) Uani 1 1 d .
H167 H 0.289334 0.052617 0.354322 0.047 Uiso 1 1 calc R
C168 C 0.4379(3) 0.0636(3) 0.36566(8) 0.0327(8) Uani 1 1 d .
H168 H 0.480120 -0.015511 0.377648 0.039 Uiso 1 1 calc R
Li5 Li 0.7520(6) -0.1433(5) 0.36963(15) 0.0386(15) Uani 1 1 d .
Li6 Li 0.8649(6) -0.0767(6) 0.39674(15) 0.0395(15) Uani 1 1 d .
P7 P 0.43664(8) -0.30471(8) 0.58567(2) 0.0295(2) Uani 1 1 d .
P8 P 0.83460(8) -0.71576(8) 0.58149(2) 0.0282(2) Uani 1 1 d .
N13 N 0.4650(3) -0.4384(2) 0.60139(7) 0.0318(7) Uani 1 1 d .
N14 N 0.5508(2) -0.3172(2) 0.56694(6) 0.0300(7) Uani 1 1 d .
N15 N 0.7190(2) -0.6479(2) 0.55732(6) 0.0291(7) Uani 1 1 d .
N16 N 0.7907(2) -0.6195(2) 0.60554(6) 0.0307(7) Uani 1 1 d .
C169 C 0.3676(3) -0.4611(3) 0.61395(9) 0.0381(9) Uani 1 1 d .
H169 H 0.295105 -0.414292 0.599040 0.046 Uiso 1 1 calc R
C170 C 0.3300(4) -0.4215(4) 0.64585(10) 0.0568(12) Uani 1 1 d .
H17A H 0.400270 -0.465762 0.660742 0.085 Uiso 1 1 calc GR
H17B H 0.266173 -0.439765 0.653101 0.085 Uiso 1 1 calc GR
H17C H 0.299279 -0.333595 0.644202 0.085 Uiso 1 1 calc GR
C171 C 0.4120(3) -0.5969(3) 0.61534(8) 0.0326(9) Uani 1 1 d .
C172 C 0.4902(3) -0.6846(4) 0.63875(9) 0.0405(10) Uani 1 1 d .
H172 H 0.519330 -0.660670 0.654797 0.049 Uiso 1 1 calc R
C173 C 0.5274(4) -0.8067(4) 0.63942(10) 0.0470(10) Uani 1 1 d .
H173 H 0.582108 -0.865629 0.655700 0.056 Uiso 1 1 calc R
C174 C 0.4857(4) -0.8432(4) 0.61678(11) 0.0477(11) Uani 1 1 d .
H174 H 0.509076 -0.926826 0.617667 0.057 Uiso 1 1 calc R
C175 C 0.4108(4) -0.7591(4) 0.59305(11) 0.0537(12) Uani 1 1 d .
H175 H 0.383478 -0.784485 0.576981 0.064 Uiso 1 1 calc R
C176 C 0.3737(4) -0.6361(4) 0.59199(9) 0.0446(10) Uani 1 1 d .
H176 H 0.321511 -0.578363 0.575152 0.054 Uiso 1 1 calc R
C177 C 0.5811(3) -0.2188(3) 0.56190(9) 0.0355(9) Uani 1 1 d .
H177 H 0.578134 -0.189991 0.582295 0.043 Uiso 1 1 calc R
C178 C 0.4955(4) -0.1088(3) 0.53816(10) 0.0482(11) Uani 1 1 d .
H17D H 0.495862 -0.135460 0.518077 0.072 Uiso 1 1 calc GR
H17E H 0.522782 -0.048467 0.535567 0.072 Uiso 1 1 calc GR
H17F H 0.413093 -0.071952 0.545624 0.072 Uiso 1 1 calc GR
C179 C 0.7086(3) -0.2703(3) 0.55135(9) 0.0373(9) Uani 1 1 d .
C180 C 0.7408(4) -0.3261(4) 0.52494(10) 0.0490(11) Uani 1 1 d .
H180 H 0.681776 -0.333667 0.513982 0.059 Uiso 1 1 calc R
C181 C 0.8558(5) -0.3709(5) 0.51402(14) 0.0770(16) Uani 1 1 d .
H181 H 0.875060 -0.409509 0.495923 0.092 Uiso 1 1 calc R
C182 C 0.9402(5) -0.3605(5) 0.5287(2) 0.092(2) Uani 1 1 d .
H182 H 1.018639 -0.390026 0.520761 0.110 Uiso 1 1 calc R
C183 C 0.9146(5) -0.3071(5) 0.5554(2) 0.093(2) Uani 1 1 d .
H183 H 0.975335 -0.301107 0.566052 0.112 Uiso 1 1 calc R
C184 C 0.7971(4) -0.2615(4) 0.56682(13) 0.0643(14) Uani 1 1 d .
H184 H 0.778690 -0.224624 0.585190 0.077 Uiso 1 1 calc R
C185 C 0.7196(3) -0.6937(3) 0.52780(8) 0.0310(8) Uani 1 1 d .
H185 H 0.776484 -0.783868 0.531005 0.037 Uiso 1 1 calc R
C186 C 0.7636(4) -0.6353(4) 0.50118(9) 0.0440(10) Uani 1 1 d .
H18D H 0.712364 -0.546352 0.498660 0.066 Uiso 1 1 calc GR
H18E H 0.758885 -0.664182 0.481825 0.066 Uiso 1 1 calc GR
H18F H 0.847820 -0.657853 0.505962 0.066 Uiso 1 1 calc GR
C187 C 0.5944(3) -0.6707(3) 0.51932(8) 0.0317(8) Uani 1 1 d .
C188 C 0.5784(4) -0.7611(4) 0.51002(9) 0.0422(10) Uani 1 1 d .
H188 H 0.646384 -0.840429 0.510215 0.051 Uiso 1 1 calc R
C189 C 0.4655(4) -0.7381(4) 0.50046(10) 0.0507(11) Uani 1 1 d .
H189 H 0.456504 -0.801762 0.494221 0.061 Uiso 1 1 calc R
C190 C 0.3659(4) -0.6245(4) 0.49983(9) 0.0481(11) Uani 1 1 d .
H190 H 0.288376 -0.608831 0.492952 0.058 Uiso 1 1 calc R
C191 C 0.3799(4) -0.5327(4) 0.50940(9) 0.0449(10) Uani 1 1 d .
H191 H 0.311571 -0.453603 0.509257 0.054 Uiso 1 1 calc R
C192 C 0.4939(3) -0.5566(3) 0.51917(9) 0.0383(9) Uani 1 1 d .
H192 H 0.502931 -0.493686 0.525842 0.046 Uiso 1 1 calc R
C193 C 0.8418(3) -0.6509(3) 0.63757(8) 0.0310(8) Uani 1 1 d .
H193 H 0.864864 -0.737840 0.645116 0.037 Uiso 1 1 calc R
C194 C 0.7464(3) -0.5722(4) 0.65845(9) 0.0477(11) Uani 1 1 d .
H19A H 0.723341 -0.486499 0.651796 0.071 Uiso 1 1 calc GR
H19B H 0.779381 -0.597463 0.680084 0.071 Uiso 1 1 calc GR
H19C H 0.674868 -0.581832 0.656984 0.071 Uiso 1 1 calc GR
C195 C 0.9533(4) -0.6386(4) 0.64131(9) 0.0394(10) Uani 1 1 d .
C196 C 0.9554(5) -0.5353(5) 0.62876(10) 0.0680(15) Uani 1 1 d .
H196 H 0.886821 -0.469824 0.616845 0.082 Uiso 1 1 calc R
C197 C 1.0615(7) -0.5254(7) 0.63359(12) 0.090(2) Uani 1 1 d .
H197 H 1.065653 -0.455132 0.624519 0.108 Uiso 1 1 calc R
C198 C 1.1559(6) -0.6203(8) 0.65160(16) 0.089(2) Uani 1 1 d .
H198 H 1.226932 -0.615366 0.654803 0.106 Uiso 1 1 calc R
C199 C 1.1530(4) -0.7210(6) 0.66513(16) 0.091(2) Uani 1 1 d .
H199 H 1.218549 -0.783452 0.678558 0.109 Uiso 1 1 calc R
C200 C 1.0544(4) -0.7313(4) 0.65916(12) 0.0627(13) Uani 1 1 d .
H200 H 1.054466 -0.804550 0.667472 0.075 Uiso 1 1 calc R
C201 C 0.4049(3) -0.2002(3) 0.61380(8) 0.0295(8) Uani 1 1 d .
C202 C 0.4758(3) -0.2460(3) 0.64126(9) 0.0384(9) Uani 1 1 d .
H202 H 0.532152 -0.330904 0.645674 0.046 Uiso 1 1 calc R
C203 C 0.4667(4) -0.1708(4) 0.66263(9) 0.0431(10) Uani 1 1 d .
H203 H 0.516395 -0.203946 0.681359 0.052 Uiso 1 1 calc R
C204 C 0.3847(4) -0.0477(3) 0.65627(9) 0.0414(10) Uani 1 1 d .
H204 H 0.377223 0.004454 0.670738 0.050 Uiso 1 1 calc R
C205 C 0.3132(3) 0.0000(3) 0.62888(9) 0.0391(9) Uani 1 1 d .
H205 H 0.257473 0.085045 0.624429 0.047 Uiso 1 1 calc R
C206 C 0.3227(3) -0.0757(3) 0.60796(9) 0.0361(9) Uani 1 1 d .
H206 H 0.272414 -0.042257 0.589324 0.043 Uiso 1 1 calc R
C207 C 0.2955(3) -0.2323(3) 0.56163(8) 0.0310(8) Uani 1 1 d .
C208 C 0.1833(3) -0.1898(3) 0.57513(9) 0.0342(9) Uani 1 1 d .
H208 H 0.179114 -0.190583 0.597044 0.041 Uiso 1 1 calc R
C209 C 0.0778(3) -0.1466(3) 0.55689(9) 0.0365(9) Uani 1 1 d .
H209 H 0.002120 -0.119244 0.566364 0.044 Uiso 1 1 calc R
C210 C 0.0829(4) -0.1434(3) 0.52513(9) 0.0415(10) Uani 1 1 d .
H210 H 0.010615 -0.113739 0.512660 0.050 Uiso 1 1 calc R
C211 C 0.1925(3) -0.1832(3) 0.51130(9) 0.0402(10) Uani 1 1 d .
H211 H 0.195575 -0.180317 0.489311 0.048 Uiso 1 1 calc R
C212 C 0.2984(3) -0.2275(3) 0.52943(9) 0.0353(9) Uani 1 1 d .
H212 H 0.373685 -0.254939 0.519742 0.042 Uiso 1 1 calc R
C213 C 0.8666(3) -0.8665(3) 0.59994(8) 0.0305(8) Uani 1 1 d .
C214 C 0.9711(3) -0.9420(3) 0.61926(8) 0.0359(9) Uani 1 1 d .
H214 H 1.029736 -0.917476 0.621237 0.043 Uiso 1 1 calc R
C215 C 0.9900(4) -1.0518(3) 0.63547(9) 0.0444(10) Uani 1 1 d .
H215 H 1.060877 -1.101846 0.648732 0.053 Uiso 1 1 calc R
C216 C 0.9060(4) -1.0889(4) 0.63245(10) 0.0472(11) Uani 1 1 d .
H216 H 0.919473 -1.164795 0.643551 0.057 Uiso 1 1 calc R
C217 C 0.8035(4) -1.0169(4) 0.61354(10) 0.0483(11) Uani 1 1 d .
H217 H 0.746204 -1.043145 0.611482 0.058 Uiso 1 1 calc R
C218 C 0.7825(3) -0.9048(3) 0.59722(9) 0.0370(9) Uani 1 1 d .
H218 H 0.710708 -0.854752 0.584261 0.044 Uiso 1 1 calc R
C219 C 0.9765(3) -0.7487(3) 0.56332(8) 0.0308(8) Uani 1 1 d .
C220 C 1.0226(3) -0.6706(3) 0.56277(9) 0.0367(9) Uani 1 1 d .
H220 H 0.981246 -0.600050 0.572672 0.044 Uiso 1 1 calc R
C221 C 1.1286(4) -0.6936(4) 0.54797(9) 0.0430(10) Uani 1 1 d .
H221 H 1.159164 -0.638956 0.547738 0.052 Uiso 1 1 calc R
C222 C 1.1896(3) -0.7961(4) 0.53358(9) 0.0427(10) Uani 1 1 d .
H222 H 1.263406 -0.813314 0.523960 0.051 Uiso 1 1 calc R
C223 C 1.1430(3) -0.8730(3) 0.53324(9) 0.0402(10) Uani 1 1 d .
H223 H 1.183095 -0.941940 0.522705 0.048 Uiso 1 1 calc R
C224 C 1.0378(3) -0.8501(3) 0.54822(9) 0.0360(9) Uani 1 1 d .
H224 H 1.007048 -0.904494 0.548193 0.043 Uiso 1 1 calc R
Li7 Li 0.6049(6) -0.5895(6) 0.59419(16) 0.0434(16) Uani 1 1 d .
Li8 Li 0.6955(6) -0.4758(6) 0.56880(15) 0.0396(15) Uani 1 1 d .
P9 P 0.73909(8) -0.21915(8) 0.78417(2) 0.0302(2) Uani 1 1 d .
P10 P 0.75612(8) 0.18065(8) 0.78215(2) 0.0272(2) Uani 1 1 d .
N17 N 0.6366(3) -0.0868(3) 0.76892(7) 0.0308(7) Uani 1 1 d .
N18 N 0.8461(2) -0.2078(2) 0.79903(7) 0.0306(7) Uani 1 1 d .
N19 N 0.8068(2) 0.0813(2) 0.75877(6) 0.0295(7) Uani 1 1 d .
N20 N 0.6934(3) 0.1252(3) 0.80633(6) 0.0303(7) Uani 1 1 d .
C225 C 0.5075(3) -0.0542(3) 0.76708(9) 0.0358(9) Uani 1 1 d .
H225 H 0.485216 -0.077669 0.788226 0.043 Uiso 1 1 calc R
C226 C 0.4784(4) -0.1162(4) 0.74387(11) 0.0565(12) Uani 1 1 d .
H22A H 0.497659 -0.092414 0.722905 0.085 Uiso 1 1 calc GR
H22B H 0.391946 -0.091188 0.744079 0.085 Uiso 1 1 calc GR
H22C H 0.526821 -0.204996 0.749702 0.085 Uiso 1 1 calc GR
C227 C 0.4301(3) 0.0828(3) 0.75793(9) 0.0361(9) Uani 1 1 d .
C228 C 0.3343(4) 0.1516(4) 0.77531(10) 0.0504(11) Uani 1 1 d .
H228 H 0.320521 0.112822 0.794155 0.060 Uiso 1 1 calc R
C229 C 0.2577(4) 0.2752(5) 0.76610(13) 0.0628(13) Uani 1 1 d .
H229 H 0.192159 0.320136 0.778467 0.075 Uiso 1 1 calc R
C230 C 0.2765(4) 0.3323(4) 0.73934(14) 0.0627(14) Uani 1 1 d .
H230 H 0.223489 0.416901 0.732719 0.075 Uiso 1 1 calc R
C231 C 0.3722(4) 0.2670(4) 0.72199(12) 0.0592(12) Uani 1 1 d .
H231 H 0.386330 0.307231 0.703476 0.071 Uiso 1 1 calc R
C232 C 0.4491(4) 0.1429(4) 0.73106(10) 0.0472(10) Uani 1 1 d .
H232 H 0.515238 0.098957 0.718727 0.057 Uiso 1 1 calc R
C233 C 0.9649(3) -0.3162(3) 0.80910(9) 0.0351(9) Uani 1 1 d .
H233 H 0.990457 -0.369458 0.792485 0.042 Uiso 1 1 calc R
C234 C 0.9621(4) -0.3912(4) 0.83968(10) 0.0503(11) Uani 1 1 d .
H23A H 0.930749 -0.338745 0.855895 0.075 Uiso 1 1 calc GR
H23B H 1.044451 -0.457889 0.846069 0.075 Uiso 1 1 calc GR
H23C H 0.909460 -0.425200 0.836688 0.075 Uiso 1 1 calc GR
C235 C 1.0572(3) -0.2749(3) 0.81216(8) 0.0332(9) Uani 1 1 d .
C236 C 1.0478(3) -0.2024(3) 0.83436(9) 0.0396(9) Uani 1 1 d .
H236 H 0.980983 -0.175900 0.847455 0.047 Uiso 1 1 calc R
C237 C 1.1343(4) -0.1688(4) 0.83755(10) 0.0462(10) Uani 1 1 d .
H237 H 1.126408 -0.119080 0.852747 0.055 Uiso 1 1 calc R
C238 C 1.2317(4) -0.2066(4) 0.81893(10) 0.0462(10) Uani 1 1 d .
H238 H 1.292075 -0.184793 0.821533 0.055 Uiso 1 1 calc R
C239 C 1.2414(4) -0.2760(4) 0.79653(10) 0.0460(10) Uani 1 1 d .
H239 H 1.307600 -0.300795 0.783228 0.055 Uiso 1 1 calc R
C240 C 1.1554(3) -0.3097(3) 0.79333(9) 0.0385(9) Uani 1 1 d .
H240 H 1.163417 -0.358181 0.777804 0.046 Uiso 1 1 calc R
C241 C 0.8507(3) 0.1024(3) 0.72781(8) 0.0325(8) Uani 1 1 d .
H241 H 0.873412 0.167104 0.727762 0.039 Uiso 1 1 calc R
C242 C 0.7527(4) 0.1444(4) 0.70247(9) 0.0467(10) Uani 1 1 d .
H24A H 0.725210 0.084479 0.703393 0.070 Uiso 1 1 calc GR
H24B H 0.785206 0.152162 0.682046 0.070 Uiso 1 1 calc GR
H24C H 0.684132 0.223609 0.705558 0.070 Uiso 1 1 calc GR
C243 C 0.9626(3) -0.0150(3) 0.72212(8) 0.0320(8) Uani 1 1 d .
C244 C 1.0735(3) -0.0210(4) 0.71658(9) 0.0432(10) Uani 1 1 d .
H244 H 1.081547 0.048691 0.717412 0.052 Uiso 1 1 calc R
C245 C 1.1731(4) -0.1280(4) 0.70981(10) 0.0541(12) Uani 1 1 d .
H245 H 1.248410 -0.130870 0.706011 0.065 Uiso 1 1 calc R
C246 C 1.1626(4) -0.2296(4) 0.70863(9) 0.0482(11) Uani 1 1 d .
H246 H 1.230261 -0.302311 0.703759 0.058 Uiso 1 1 calc R
C247 C 1.0539(4) -0.2253(4) 0.71451(9) 0.0453(10) Uani 1 1 d .
H247 H 1.046371 -0.295471 0.713905 0.054 Uiso 1 1 calc R
C248 C 0.9559(3) -0.1194(3) 0.72129(9) 0.0372(9) Uani 1 1 d .
H248 H 0.881426 -0.118055 0.725517 0.045 Uiso 1 1 calc R
C249 C 0.6725(3) 0.1465(3) 0.83870(8) 0.0296(8) Uani 1 1 d .
H249 H 0.738646 0.158566 0.846398 0.036 Uiso 1 1 calc R
C250 C 0.6799(4) 0.0334(3) 0.85853(9) 0.0435(10) Uani 1 1 d .
H25A H 0.615614 0.020040 0.851339 0.065 Uiso 1 1 calc GR
H25B H 0.669595 0.045652 0.880424 0.065 Uiso 1 1 calc GR
H25C H 0.759128 -0.037849 0.856538 0.065 Uiso 1 1 calc GR
C251 C 0.5511(3) 0.2565(3) 0.84380(8) 0.0298(8) Uani 1 1 d .
C252 C 0.5417(4) 0.3283(4) 0.86568(10) 0.0437(10) Uani 1 1 d .
H252 H 0.613038 0.312623 0.876605 0.052 Uiso 1 1 calc R
C253 C 0.4304(4) 0.4231(4) 0.87212(11) 0.0517(11) Uani 1 1 d .
H253 H 0.425865 0.470356 0.887637 0.062 Uiso 1 1 calc R
C254 C 0.3278(4) 0.4483(4) 0.85622(10) 0.0539(12) Uani 1 1 d .
H254 H 0.251666 0.514251 0.860274 0.065 Uiso 1 1 calc R
C255 C 0.3347(4) 0.3780(4) 0.83427(10) 0.0597(13) Uani 1 1 d .
H255 H 0.263191 0.395139 0.823145 0.072 Uiso 1 1 calc R
C256 C 0.4454(3) 0.2825(4) 0.82840(9) 0.0453(10) Uani 1 1 d .
H256 H 0.449018 0.233644 0.813421 0.054 Uiso 1 1 calc R
C257 C 0.8016(3) -0.3252(3) 0.75591(9) 0.0335(9) Uani 1 1 d .
C258 C 0.8782(3) -0.4503(3) 0.76443(10) 0.0399(9) Uani 1 1 d .
H258 H 0.890770 -0.484792 0.785844 0.048 Uiso 1 1 calc R
C259 C 0.9362(4) -0.5250(4) 0.74228(11) 0.0475(11) Uani 1 1 d .
H259 H 0.988315 -0.609998 0.748555 0.057 Uiso 1 1 calc R
C260 C 0.9187(4) -0.4765(5) 0.71116(11) 0.0535(12) Uani 1 1 d .
H260 H 0.959089 -0.528157 0.696023 0.064 Uiso 1 1 calc R
C261 C 0.8424(4) -0.3525(5) 0.70181(10) 0.0524(12) Uani 1 1 d .
H261 H 0.829673 -0.319036 0.680306 0.063 Uiso 1 1 calc R
C262 C 0.7850(4) -0.2779(4) 0.72408(9) 0.0416(10) Uani 1 1 d .
H262 H 0.733260 -0.192921 0.717659 0.050 Uiso 1 1 calc R
C263 C 0.6717(3) -0.2852(3) 0.81259(8) 0.0314(8) Uani 1 1 d .
C264 C 0.6326(3) -0.3656(3) 0.80649(9) 0.0355(9) Uani 1 1 d .
H264 H 0.650554 -0.397444 0.787362 0.043 Uiso 1 1 calc R
C265 C 0.5678(3) -0.3993(3) 0.82817(9) 0.0378(9) Uani 1 1 d .
H265 H 0.541689 -0.453884 0.823744 0.045 Uiso 1 1 calc R
C266 C 0.5413(3) -0.3540(3) 0.85594(9) 0.0406(9) Uani 1 1 d .
H266 H 0.497032 -0.377302 0.870673 0.049 Uiso 1 1 calc R
C267 C 0.5793(3) -0.2744(3) 0.86240(9) 0.0392(9) Uani 1 1 d .
H267 H 0.561121 -0.243059 0.881603 0.047 Uiso 1 1 calc R
C268 C 0.6435(3) -0.2405(3) 0.84101(8) 0.0357(9) Uani 1 1 d .
H268 H 0.669083 -0.185738 0.845670 0.043 Uiso 1 1 calc R
C269 C 0.8712(3) 0.1992(3) 0.80040(8) 0.0305(8) Uani 1 1 d .
C270 C 0.9930(3) 0.1181(3) 0.79763(10) 0.0435(10) Uani 1 1 d .
H270 H 1.016333 0.055770 0.785054 0.052 Uiso 1 1 calc R
C271 C 1.0814(4) 0.1280(4) 0.81330(13) 0.0630(13) Uani 1 1 d .
H271 H 1.164757 0.071992 0.811370 0.076 Uiso 1 1 calc R
C272 C 1.0494(4) 0.2171(5) 0.83136(12) 0.0614(13) Uani 1 1 d .
H272 H 1.110358 0.223097 0.841883 0.074 Uiso 1 1 calc R
C273 C 0.9282(4) 0.2989(4) 0.83439(10) 0.0515(12) Uani 1 1 d .
H273 H 0.905530 0.361279 0.846918 0.062 Uiso 1 1 calc R
C274 C 0.8404(4) 0.2890(3) 0.81902(9) 0.0390(9) Uani 1 1 d .
H274 H 0.757194 0.344812 0.821242 0.047 Uiso 1 1 calc R
C275 C 0.6565(3) 0.3335(3) 0.76189(8) 0.0275(8) Uani 1 1 d .
C276 C 0.7012(3) 0.4072(3) 0.74763(8) 0.0327(8) Uani 1 1 d .
H276 H 0.785690 0.379215 0.749485 0.039 Uiso 1 1 calc R
C277 C 0.6243(3) 0.5215(3) 0.73066(8) 0.0357(9) Uani 1 1 d .
H277 H 0.656498 0.570587 0.720966 0.043 Uiso 1 1 calc R
C278 C 0.5018(3) 0.5632(3) 0.72796(9) 0.0415(10) Uani 1 1 d .
H278 H 0.449125 0.641119 0.716408 0.050 Uiso 1 1 calc R
C279 C 0.4561(4) 0.4918(4) 0.74199(10) 0.0511(11) Uani 1 1 d .
H279 H 0.371395 0.520735 0.740263 0.061 Uiso 1 1 calc R
C280 C 0.5331(3) 0.3772(3) 0.75875(10) 0.0437(10) Uani 1 1 d .
H280 H 0.500301 0.328224 0.768179 0.052 Uiso 1 1 calc R
Li9 Li 0.6585(6) 0.0500(6) 0.77312(17) 0.0498(18) Uani 1 1 d .
Li10 Li 0.8662(8) -0.0657(7) 0.7913(2) 0.078(3) Uani 1 1 d .

loop_
_atom_site_aniso_label
_atom_site_aniso_U_11
_atom_site_aniso_U_22
_atom_site_aniso_U_33
_atom_site_aniso_U_23
_atom_site_aniso_U_13
_atom_site_aniso_U_12
P1 0.0265(5) 0.0312(5) 0.0284(5) -0.0049(4) 0.0023(4) -0.0153(4)
P2 0.0246(5) 0.0238(5) 0.0310(5) -0.0046(4) 0.0016(4) -0.0122(4)
N1 0.0251(16) 0.0278(16) 0.0320(17) -0.0068(13) 0.0045(13) -0.0121(13)
N2 0.0255(16) 0.0289(16) 0.0324(17) -0.0086(13) 0.0026(13) -0.0136(13)
N3 0.0260(16) 0.0293(16) 0.0290(16) -0.0014(13) 0.0008(13) -0.0135(13)
N4 0.0270(16) 0.0263(16) 0.0295(16) 0.0014(13) -0.0036(13) -0.0142(13)
C1 0.030(2) 0.035(2) 0.035(2) -0.0107(17) 0.0035(16) -0.0133(17)
C2 0.041(2) 0.057(3) 0.069(3) -0.035(2) 0.021(2) -0.027(2)
C3 0.032(2) 0.028(2) 0.033(2) -0.0086(17) 0.0039(17) -0.0116(17)
C4 0.039(2) 0.035(2) 0.042(2) -0.0100(18) 0.0018(19) -0.0166(19)
C5 0.041(2) 0.055(3) 0.053(3) -0.025(2) 0.001(2) -0.018(2)
C6 0.055(3) 0.056(3) 0.077(3) -0.036(3) 0.019(3) -0.035(3)
C7 0.072(3) 0.034(2) 0.073(3) -0.017(2) 0.021(3) -0.031(2)
C8 0.055(3) 0.037(2) 0.046(3) -0.008(2) 0.006(2) -0.019(2)
C9 0.033(2) 0.038(2) 0.038(2) -0.0139(17) 0.0074(17) -0.0218(18)
C10 0.034(2) 0.054(3) 0.054(3) -0.024(2) 0.0033(19) -0.025(2)
C11 0.032(2) 0.035(2) 0.044(2) -0.0178(18) 0.0045(18) -0.0174(18)
C12 0.037(2) 0.044(2) 0.037(2) -0.0143(19) 0.0057(18) -0.020(2)
C13 0.039(2) 0.058(3) 0.057(3) -0.028(2) 0.015(2) -0.026(2)
C14 0.038(2) 0.052(3) 0.081(4) -0.033(3) 0.010(2) -0.013(2)
C15 0.050(3) 0.040(3) 0.092(4) -0.015(3) 0.014(3) -0.011(2)
C16 0.051(3) 0.038(2) 0.066(3) -0.012(2) 0.012(2) -0.018(2)
C17 0.029(2) 0.035(2) 0.036(2) 0.0011(17) 0.0033(17) -0.0142(17)
C18 0.063(3) 0.035(2) 0.033(2) -0.0042(18) 0.015(2) -0.012(2)
C19 0.037(2) 0.030(2) 0.0236(19) 0.0008(15) -0.0020(16) -0.0155(17)
C20 0.053(3) 0.045(3) 0.040(2) 0.006(2) -0.007(2) -0.029(2)
C21 0.088(4) 0.036(3) 0.041(3) 0.003(2) 0.001(2) -0.036(3)
C22 0.066(3) 0.037(2) 0.037(2) -0.004(2) 0.007(2) -0.011(2)
C23 0.044(3) 0.045(3) 0.044(3) -0.004(2) 0.002(2) -0.008(2)
C24 0.037(2) 0.035(2) 0.038(2) -0.0049(18) 0.0010(18) -0.0150(19)
C25 0.0265(19) 0.033(2) 0.031(2) -0.0026(16) -0.0008(16) -0.0152(16)
C26 0.051(2) 0.036(2) 0.034(2) -0.0057(17) -0.0008(18) -0.023(2)
C27 0.034(2) 0.0274(19) 0.0225(18) -0.0024(15) -0.0013(15) -0.0158(17)
C28 0.035(2) 0.028(2) 0.045(2) 0.0005(17) -0.0005(18) -0.0160(18)
C29 0.044(2) 0.043(2) 0.052(3) -0.008(2) 0.006(2) -0.029(2)
C30 0.062(3) 0.036(2) 0.040(2) -0.0066(18) 0.000(2) -0.033(2)
C31 0.054(3) 0.028(2) 0.054(3) -0.0023(19) -0.011(2) -0.017(2)
C32 0.038(2) 0.031(2) 0.045(2) -0.0060(18) -0.0088(19) -0.0153(19)
C33 0.028(2) 0.032(2) 0.033(2) -0.0069(16) 0.0040(16) -0.0176(17)
C34 0.035(2) 0.045(2) 0.033(2) -0.0064(18) 0.0057(18) -0.0250(19)
C35 0.040(2) 0.046(2) 0.031(2) 0.0044(18) 0.0005(18) -0.023(2)
C36 0.035(2) 0.039(2) 0.040(2) -0.0012(19) -0.0061(18) -0.0136(19)
C37 0.026(2) 0.041(2) 0.041(2) -0.0054(19) 0.0035(18) -0.0133(18)
C38 0.036(2) 0.034(2) 0.032(2) -0.0019(17) 0.0036(18) -0.0186(18)
C39 0.0242(19) 0.033(2) 0.033(2) -0.0048(16) 0.0037(16) -0.0100(17)
C40 0.033(2) 0.042(2) 0.037(2) -0.0038(18) 0.0059(17) -0.0158(19)
C41 0.043(2) 0.055(3) 0.036(2) 0.008(2) 0.0019(19) -0.017(2)
C42 0.041(2) 0.044(3) 0.058(3) 0.011(2) 0.014(2) -0.014(2)
C43 0.037(2) 0.032(2) 0.070(3) -0.004(2) 0.013(2) -0.0166(19)
C44 0.030(2) 0.037(2) 0.044(2) -0.0059(19) 0.0088(18) -0.0175(18)
C45 0.0256(19) 0.031(2) 0.031(2) -0.0053(16) -0.0016(16) -0.0135(16)
C46 0.035(2) 0.033(2) 0.049(2) -0.0107(18) 0.0034(19) -0.0187(18)
C47 0.040(2) 0.029(2) 0.072(3) -0.018(2) 0.005(2) -0.012(2)
C48 0.034(2) 0.046(3) 0.054(3) -0.022(2) 0.008(2) -0.009(2)
C49 0.029(2) 0.049(3) 0.036(2) -0.0082(19) 0.0043(17) -0.0180(19)
C50 0.032(2) 0.033(2) 0.037(2) -0.0069(17) 0.0011(17) -0.0158(18)
C51 0.0267(19) 0.0257(19) 0.032(2) -0.0041(16) 0.0049(16) -0.0137(16)
C52 0.032(2) 0.0289(19) 0.035(2) -0.0054(16) 0.0033(17) -0.0183(17)
C53 0.031(2) 0.042(2) 0.036(2) -0.0068(18) 0.0047(17) -0.0229(19)
C54 0.046(2) 0.035(2) 0.044(2) -0.0119(18) 0.003(2) -0.025(2)
C55 0.043(2) 0.028(2) 0.044(2) -0.0110(18) 0.0059(19) -0.0176(19)
C56 0.035(2) 0.031(2) 0.035(2) -0.0058(17) 0.0034(17) -0.0157(18)
Li1 0.030(3) 0.036(3) 0.044(4) -0.008(3) 0.005(3) -0.015(3)
Li2 0.042(4) 0.039(4) 0.046(4) -0.010(3) 0.000(3) -0.026(3)
P3 0.0275(5) 0.0316(5) 0.0297(5) -0.0037(4) 0.0030(4) -0.0160(4)
P4 0.0276(5) 0.0285(5) 0.0284(5) -0.0051(4) 0.0024(4) -0.0154(4)
N5 0.0317(16) 0.0295(16) 0.0346(17) -0.0016(13) 0.0020(13) -0.0174(14)
N6 0.0276(16) 0.0275(16) 0.0321(17) -0.0013(13) 0.0028(13) -0.0140(14)
N7 0.0297(16) 0.0342(17) 0.0257(16) -0.0094(13) 0.0052(13) -0.0166(14)
N8 0.0315(16) 0.0363(17) 0.0242(16) -0.0094(13) 0.0046(13) -0.0183(14)
C57 0.035(2) 0.032(2) 0.038(2) 0.0022(17) 0.0034(17) -0.0168(18)
C58 0.047(3) 0.046(3) 0.053(3) 0.013(2) 0.013(2) -0.017(2)
C59 0.036(2) 0.028(2) 0.036(2) 0.0040(17) 0.0028(18) -0.0178(18)
C60 0.042(2) 0.038(2) 0.041(2) -0.0106(18) 0.0054(19) -0.021(2)
C61 0.043(2) 0.044(2) 0.044(3) 0.000(2) -0.009(2) -0.020(2)
C62 0.034(2) 0.033(2) 0.069(3) -0.005(2) 0.000(2) -0.0122(19)
C63 0.046(3) 0.046(3) 0.069(3) -0.028(2) 0.017(2) -0.022(2)
C64 0.043(2) 0.049(3) 0.044(2) -0.013(2) 0.001(2) -0.026(2)
C65 0.034(2) 0.034(2) 0.033(2) 0.0014(17) -0.0008(17) -0.0135(18)
C66 0.036(2) 0.046(2) 0.064(3) 0.011(2) -0.012(2) -0.021(2)
C67 0.034(2) 0.028(2) 0.044(2) 0.0007(18) -0.0045(19) -0.0124(18)
C68 0.053(3) 0.038(3) 0.098(4) -0.018(3) 0.002(3) -0.016(2)
C69 0.075(4) 0.028(3) 0.182(8) -0.001(4) -0.032(5) -0.024(3)
C70 0.066(4) 0.064(4) 0.160(7) 0.050(4) -0.042(4) -0.046(3)
C71 0.057(3) 0.082(4) 0.090(4) 0.032(3) -0.008(3) -0.044(3)
C72 0.052(3) 0.060(3) 0.047(3) 0.006(2) 0.000(2) -0.035(2)
C73 0.033(2) 0.038(2) 0.028(2) -0.0048(17) 0.0014(16) -0.0192(18)
C74 0.059(3) 0.051(3) 0.031(2) -0.0041(19) -0.0007(19) -0.033(2)
C75 0.038(2) 0.033(2) 0.0256(19) -0.0053(16) -0.0001(16) -0.0183(18)
C76 0.037(2) 0.040(2) 0.038(2) -0.0101(18) 0.0013(18) -0.0187(19)
C77 0.050(3) 0.047(3) 0.043(2) -0.010(2) -0.002(2) -0.030(2)
C78 0.072(3) 0.042(3) 0.041(2) -0.012(2) 0.002(2) -0.033(2)
C79 0.056(3) 0.036(2) 0.054(3) -0.016(2) 0.010(2) -0.021(2)
C80 0.041(2) 0.042(2) 0.044(2) -0.0125(19) 0.0093(19) -0.019(2)
C81 0.033(2) 0.030(2) 0.030(2) -0.0053(16) 0.0014(16) -0.0148(17)
C82 0.070(3) 0.056(3) 0.036(2) -0.016(2) 0.017(2) -0.045(2)
C83 0.049(2) 0.037(2) 0.033(2) -0.0131(18) 0.0179(19) -0.025(2)
C84 0.090(4) 0.039(3) 0.037(3) -0.010(2) 0.009(2) -0.018(3)
C85 0.120(5) 0.044(3) 0.046(3) -0.005(2) 0.021(3) -0.027(3)
C86 0.113(5) 0.062(4) 0.073(4) -0.020(3) 0.036(4) -0.062(4)
C87 0.070(4) 0.088(4) 0.106(5) -0.056(4) 0.032(3) -0.056(3)
C88 0.044(3) 0.061(3) 0.084(4) -0.040(3) 0.017(2) -0.032(2)
C89 0.031(2) 0.031(2) 0.030(2) -0.0018(16) 0.0027(16) -0.0152(17)
C90 0.031(2) 0.043(2) 0.035(2) -0.0063(18) 0.0021(17) -0.0184(18)
C91 0.043(2) 0.048(2) 0.035(2) -0.0125(19) 0.0042(19) -0.021(2)
C92 0.035(2) 0.043(2) 0.045(2) -0.0165(19) 0.0138(19) -0.0141(19)
C93 0.028(2) 0.041(2) 0.041(2) -0.0091(19) 0.0059(18) -0.0130(18)
C94 0.034(2) 0.035(2) 0.035(2) -0.0065(17) 0.0005(17) -0.0187(18)
C95 0.0272(19) 0.0283(19) 0.030(2) -0.0048(16) 0.0037(16) -0.0130(16)
C96 0.035(2) 0.035(2) 0.035(2) -0.0048(17) 0.0063(17) -0.0188(18)
C97 0.032(2) 0.035(2) 0.049(3) -0.0062(19) 0.0047(18) -0.0186(18)
C98 0.043(2) 0.037(2) 0.047(3) -0.0131(19) 0.0015(19) -0.022(2)
C99 0.044(2) 0.042(2) 0.037(2) -0.0105(19) 0.0075(19) -0.024(2)
C100 0.034(2) 0.035(2) 0.035(2) -0.0080(17) 0.0081(17) -0.0184(18)
C101 0.0295(19) 0.032(2) 0.0279(19) -0.0034(16) 0.0034(16) -0.0170(17)
C102 0.035(2) 0.035(2) 0.043(2) -0.0048(18) 0.0045(18) -0.0186(19)
C103 0.037(2) 0.035(2) 0.063(3) 0.004(2) 0.003(2) -0.012(2)
C104 0.035(2) 0.054(3) 0.049(3) 0.014(2) -0.001(2) -0.013(2)
C105 0.036(2) 0.065(3) 0.034(2) 0.003(2) 0.0001(19) -0.024(2)
C106 0.036(2) 0.041(2) 0.034(2) -0.0044(18) 0.0050(18) -0.0215(19)
C107 0.029(2) 0.029(2) 0.030(2) -0.0032(16) -0.0016(16) -0.0163(17)
C108 0.031(2) 0.034(2) 0.038(2) -0.0012(17) 0.0003(17) -0.0169(17)
C109 0.035(2) 0.051(3) 0.042(2) 0.000(2) -0.0026(18) -0.028(2)
C110 0.050(3) 0.045(3) 0.041(2) 0.007(2) -0.010(2) -0.033(2)
C111 0.053(3) 0.032(2) 0.045(2) -0.0026(19) -0.005(2) -0.024(2)
C112 0.041(2) 0.038(2) 0.037(2) -0.0049(18) 0.0006(18) -0.0228(19)
Li3 0.048(4) 0.047(4) 0.060(5) -0.005(3) 0.007(4) -0.030(4)
Li4 0.033(3) 0.041(4) 0.050(4) -0.005(3) -0.002(3) -0.019(3)
P5 0.0312(5) 0.0245(5) 0.0285(5) -0.0066(4) 0.0026(4) -0.0118(4)
P6 0.0274(5) 0.0228(5) 0.0320(5) -0.0055(4) 0.0027(4) -0.0131(4)
N9 0.0321(17) 0.0257(16) 0.0313(17) -0.0088(13) 0.0004(13) -0.0133(14)
N10 0.0282(16) 0.0258(16) 0.0320(17) -0.0077(13) -0.0005(13) -0.0112(13)
N11 0.0275(16) 0.0260(15) 0.0294(16) -0.0023(13) 0.0041(13) -0.0127(13)
N12 0.0306(16) 0.0250(16) 0.0305(16) -0.0058(13) 0.0058(13) -0.0131(14)
C113 0.041(2) 0.028(2) 0.035(2) -0.0092(16) 0.0002(17) -0.0189(18)
C114 0.048(3) 0.042(2) 0.072(3) -0.030(2) -0.002(2) -0.017(2)
C115 0.040(2) 0.032(2) 0.036(2) -0.0133(17) 0.0004(18) -0.0204(18)
C116 0.047(3) 0.044(2) 0.041(2) 0.000(2) -0.001(2) -0.026(2)
C117 0.052(3) 0.050(3) 0.056(3) 0.001(2) -0.017(2) -0.026(2)
C118 0.038(3) 0.057(3) 0.082(4) -0.025(3) -0.007(3) -0.021(2)
C119 0.049(3) 0.071(3) 0.075(4) -0.021(3) 0.015(3) -0.043(3)
C120 0.056(3) 0.056(3) 0.044(3) -0.006(2) 0.004(2) -0.037(2)
C121 0.032(2) 0.029(2) 0.041(2) -0.0104(17) -0.0021(17) -0.0124(17)
C122 0.039(2) 0.032(2) 0.055(3) -0.0111(19) -0.012(2) -0.0099(19)
C123 0.036(2) 0.034(2) 0.038(2) -0.0074(17) -0.0048(18) -0.0177(18)
C124 0.042(2) 0.035(2) 0.046(2) -0.0107(19) -0.002(2) -0.0199(19)
C125 0.045(2) 0.041(2) 0.056(3) -0.022(2) 0.000(2) -0.014(2)
C126 0.057(3) 0.038(3) 0.088(4) -0.021(3) -0.009(3) -0.023(2)
C127 0.076(3) 0.051(3) 0.100(4) -0.020(3) 0.011(3) -0.048(3)
C128 0.057(3) 0.051(3) 0.071(3) -0.019(2) 0.012(2) -0.034(2)
C129 0.0303(19) 0.0242(18) 0.029(2) 0.0010(15) -0.0001(16) -0.0115(16)
C130 0.046(2) 0.058(3) 0.029(2) -0.0020(19) -0.0013(18) -0.033(2)
C131 0.035(2) 0.033(2) 0.0263(19) -0.0020(16) 0.0010(16) -0.0195(18)
C132 0.038(2) 0.034(2) 0.043(2) -0.0035(18) 0.0052(18) -0.0205(19)
C133 0.032(2) 0.044(2) 0.052(3) -0.006(2) 0.0032(19) -0.0181(19)
C134 0.038(2) 0.063(3) 0.038(2) -0.005(2) 0.0001(19) -0.032(2)
C135 0.056(3) 0.054(3) 0.050(3) 0.000(2) -0.002(2) -0.043(2)
C136 0.036(2) 0.035(2) 0.049(2) -0.0039(18) 0.0003(19) -0.0197(19)
C137 0.041(2) 0.026(2) 0.036(2) -0.0035(16) 0.0071(18) -0.0146(18)
C138 0.080(3) 0.061(3) 0.036(2) -0.019(2) 0.017(2) -0.052(3)
C139 0.039(2) 0.036(2) 0.0249(19) -0.0015(16) 0.0037(16) -0.0209(18)
C140 0.043(2) 0.051(3) 0.044(3) -0.002(2) 0.009(2) -0.024(2)
C141 0.059(3) 0.087(4) 0.041(3) -0.003(2) 0.006(2) -0.052(3)
C142 0.094(4) 0.068(3) 0.040(3) -0.005(2) 0.007(3) -0.062(3)
C143 0.080(3) 0.045(3) 0.041(3) -0.008(2) 0.009(2) -0.039(3)
C144 0.050(2) 0.033(2) 0.040(2) -0.0045(18) 0.0029(19) -0.022(2)
C145 0.0274(19) 0.030(2) 0.030(2) -0.0086(16) 0.0027(16) -0.0130(17)
C146 0.036(2) 0.032(2) 0.033(2) -0.0047(17) 0.0035(17) -0.0128(18)
C147 0.047(2) 0.039(2) 0.034(2) -0.0031(18) 0.0073(18) -0.020(2)
C148 0.048(2) 0.033(2) 0.038(2) 0.0033(18) -0.0020(19) -0.022(2)
C149 0.039(2) 0.024(2) 0.048(3) -0.0080(18) 0.0055(19) -0.0107(18)
C150 0.034(2) 0.028(2) 0.034(2) -0.0057(17) 0.0065(17) -0.0132(17)
C151 0.038(2) 0.0253(19) 0.034(2) -0.0076(16) 0.0051(17) -0.0149(17)
C152 0.039(2) 0.028(2) 0.039(2) -0.0105(17) 0.0095(18) -0.0158(18)
C153 0.043(2) 0.036(2) 0.066(3) -0.022(2) 0.021(2) -0.023(2)
C154 0.057(3) 0.039(2) 0.057(3) -0.015(2) 0.028(2) -0.027(2)
C155 0.074(3) 0.036(2) 0.036(2) -0.0079(19) 0.018(2) -0.027(2)
C156 0.048(2) 0.030(2) 0.033(2) -0.0083(17) 0.0076(19) -0.0159(19)
C157 0.030(2) 0.0259(19) 0.030(2) -0.0024(16) -0.0017(16) -0.0153(17)
C158 0.038(2) 0.030(2) 0.037(2) -0.0061(17) 0.0017(18) -0.0158(18)
C159 0.049(2) 0.027(2) 0.040(2) -0.0081(18) -0.0007(19) -0.0131(19)
C160 0.058(3) 0.034(2) 0.052(3) -0.015(2) -0.001(2) -0.023(2)
C161 0.049(3) 0.041(2) 0.073(3) -0.014(2) -0.005(2) -0.030(2)
C162 0.035(2) 0.032(2) 0.050(2) -0.0081(18) 0.0006(18) -0.0188(18)
C163 0.0260(19) 0.0261(19) 0.029(2) -0.0081(16) 0.0054(15) -0.0128(16)
C164 0.030(2) 0.029(2) 0.034(2) -0.0093(16) 0.0053(17) -0.0159(17)
C165 0.032(2) 0.032(2) 0.037(2) -0.0082(17) -0.0011(17) -0.0119(18)
C166 0.036(2) 0.045(2) 0.046(2) -0.012(2) -0.0029(19) -0.020(2)
C167 0.039(2) 0.041(2) 0.050(2) -0.010(2) 0.0031(19) -0.028(2)
C168 0.038(2) 0.030(2) 0.034(2) -0.0066(16) 0.0007(17) -0.0191(18)
Li5 0.040(4) 0.033(3) 0.042(4) -0.005(3) 0.006(3) -0.018(3)
Li6 0.036(4) 0.035(4) 0.044(4) -0.011(3) -0.004(3) -0.013(3)
P7 0.0308(5) 0.0258(5) 0.0303(5) -0.0065(4) 0.0042(4) -0.0124(4)
P8 0.0293(5) 0.0254(5) 0.0289(5) -0.0054(4) 0.0010(4) -0.0125(4)
N13 0.0328(17) 0.0283(16) 0.0351(17) -0.0065(13) 0.0069(14) -0.0155(14)
N14 0.0339(17) 0.0281(16) 0.0308(17) -0.0067(13) 0.0069(13) -0.0172(14)
N15 0.0297(16) 0.0246(15) 0.0292(16) -0.0065(13) -0.0039(13) -0.0097(13)
N16 0.0317(17) 0.0288(16) 0.0283(16) -0.0038(13) -0.0035(13) -0.0124(14)
C169 0.039(2) 0.035(2) 0.042(2) -0.0099(18) 0.0122(18) -0.0188(19)
C170 0.079(3) 0.050(3) 0.054(3) -0.023(2) 0.035(2) -0.040(3)
C171 0.032(2) 0.035(2) 0.035(2) -0.0061(17) 0.0091(17) -0.0193(18)
C172 0.040(2) 0.044(2) 0.039(2) -0.0071(19) -0.0003(19) -0.022(2)
C173 0.052(3) 0.037(2) 0.046(3) 0.002(2) -0.002(2) -0.020(2)
C174 0.043(2) 0.032(2) 0.071(3) -0.004(2) 0.007(2) -0.021(2)
C175 0.052(3) 0.046(3) 0.069(3) -0.022(2) -0.002(2) -0.026(2)
C176 0.050(3) 0.045(3) 0.035(2) -0.0071(19) -0.0029(19) -0.020(2)
C177 0.044(2) 0.029(2) 0.036(2) -0.0090(17) 0.0098(18) -0.0198(18)
C178 0.044(2) 0.030(2) 0.061(3) 0.005(2) 0.006(2) -0.014(2)
C179 0.038(2) 0.028(2) 0.047(2) 0.0029(18) 0.0028(19) -0.0198(18)
C180 0.046(3) 0.049(3) 0.045(3) -0.005(2) 0.014(2) -0.019(2)
C181 0.063(4) 0.061(3) 0.079(4) 0.002(3) 0.035(3) -0.015(3)
C182 0.053(4) 0.053(4) 0.148(6) 0.013(4) 0.038(4) -0.019(3)
C183 0.050(3) 0.061(4) 0.179(7) 0.012(4) -0.016(4) -0.042(3)
C184 0.057(3) 0.056(3) 0.100(4) -0.019(3) 0.003(3) -0.040(3)
C185 0.032(2) 0.0283(19) 0.029(2) -0.0038(16) -0.0019(16) -0.0123(17)
C186 0.045(2) 0.055(3) 0.031(2) -0.0024(19) 0.0011(18) -0.025(2)
C187 0.035(2) 0.032(2) 0.028(2) -0.0055(16) -0.0012(16) -0.0162(18)
C188 0.048(2) 0.040(2) 0.044(2) -0.0148(19) 0.007(2) -0.024(2)
C189 0.059(3) 0.059(3) 0.053(3) -0.014(2) 0.000(2) -0.042(3)
C190 0.048(3) 0.067(3) 0.041(2) -0.004(2) -0.006(2) -0.038(3)
C191 0.040(2) 0.048(2) 0.043(2) -0.002(2) -0.0048(19) -0.020(2)
C192 0.040(2) 0.039(2) 0.036(2) -0.0054(18) -0.0055(18) -0.019(2)
C193 0.033(2) 0.033(2) 0.030(2) -0.0053(16) 0.0000(16) -0.0179(17)
C194 0.039(2) 0.067(3) 0.043(2) -0.025(2) 0.0082(19) -0.026(2)
C195 0.046(2) 0.055(3) 0.032(2) -0.0199(19) 0.0107(19) -0.033(2)
C196 0.112(4) 0.103(4) 0.035(3) -0.011(3) 0.004(3) -0.088(4)
C197 0.150(6) 0.151(6) 0.044(3) -0.030(4) 0.025(4) -0.127(6)
C198 0.076(4) 0.141(6) 0.093(5) -0.062(5) 0.046(4) -0.078(5)
C199 0.040(3) 0.105(5) 0.123(5) -0.071(4) -0.003(3) -0.018(3)
C200 0.038(3) 0.059(3) 0.087(4) -0.036(3) -0.008(2) -0.013(2)
C201 0.0273(19) 0.0277(19) 0.032(2) -0.0058(16) 0.0062(16) -0.0125(17)
C202 0.044(2) 0.032(2) 0.037(2) -0.0071(18) 0.0033(19) -0.0167(19)
C203 0.055(3) 0.041(2) 0.034(2) -0.0073(18) 0.0010(19) -0.024(2)
C204 0.053(3) 0.034(2) 0.041(2) -0.0141(19) 0.005(2) -0.023(2)
C205 0.045(2) 0.028(2) 0.044(2) -0.0101(18) 0.005(2) -0.0169(19)
C206 0.037(2) 0.036(2) 0.036(2) -0.0087(18) 0.0069(17) -0.0182(19)
C207 0.034(2) 0.0257(19) 0.034(2) -0.0100(16) 0.0050(17) -0.0139(17)
C208 0.038(2) 0.027(2) 0.036(2) -0.0075(17) 0.0036(18) -0.0149(18)
C209 0.033(2) 0.035(2) 0.044(2) -0.0108(18) 0.0058(19) -0.0178(18)
C210 0.037(2) 0.043(2) 0.045(3) -0.0076(19) -0.0025(19) -0.020(2)
C211 0.042(2) 0.044(2) 0.034(2) -0.0094(19) -0.0028(19) -0.019(2)
C212 0.035(2) 0.034(2) 0.039(2) -0.0107(17) 0.0058(18) -0.0170(18)
C213 0.033(2) 0.029(2) 0.028(2) -0.0082(16) 0.0060(16) -0.0137(17)
C214 0.040(2) 0.032(2) 0.030(2) -0.0074(17) 0.0052(17) -0.0122(18)
C215 0.051(3) 0.033(2) 0.035(2) -0.0027(18) 0.0033(19) -0.010(2)
C216 0.059(3) 0.031(2) 0.045(3) -0.0027(19) 0.015(2) -0.019(2)
C217 0.055(3) 0.038(2) 0.060(3) -0.011(2) 0.015(2) -0.028(2)
C218 0.039(2) 0.034(2) 0.040(2) -0.0083(18) 0.0065(18) -0.0189(18)
C219 0.031(2) 0.0268(19) 0.031(2) -0.0004(16) -0.0025(16) -0.0121(17)
C220 0.037(2) 0.037(2) 0.035(2) -0.0035(17) 0.0019(18) -0.0187(19)
C221 0.042(2) 0.050(3) 0.045(2) 0.000(2) 0.001(2) -0.031(2)
C222 0.032(2) 0.047(3) 0.039(2) 0.005(2) 0.0039(18) -0.015(2)
C223 0.036(2) 0.033(2) 0.039(2) -0.0023(18) 0.0057(18) -0.0080(19)
C224 0.036(2) 0.028(2) 0.041(2) 0.0001(17) 0.0016(18) -0.0144(18)
Li7 0.042(4) 0.035(4) 0.050(4) -0.009(3) 0.010(3) -0.016(3)
Li8 0.041(4) 0.033(3) 0.041(4) -0.005(3) 0.004(3) -0.016(3)
P9 0.0363(5) 0.0283(5) 0.0313(5) -0.0071(4) 0.0036(4) -0.0195(4)
P10 0.0280(5) 0.0238(5) 0.0301(5) -0.0037(4) 0.0023(4) -0.0133(4)
N17 0.0333(17) 0.0295(16) 0.0340(17) -0.0043(13) -0.0026(14) -0.0188(14)
N18 0.0307(16) 0.0252(16) 0.0361(17) -0.0047(13) 0.0009(14) -0.0140(14)
N19 0.0327(16) 0.0289(16) 0.0274(16) -0.0056(13) 0.0066(13) -0.0156(14)
N20 0.0344(17) 0.0314(16) 0.0298(17) -0.0054(13) 0.0063(14) -0.0200(14)
C225 0.038(2) 0.039(2) 0.037(2) -0.0044(18) -0.0007(18) -0.0245(19)
C226 0.057(3) 0.049(3) 0.069(3) -0.010(2) -0.020(2) -0.029(2)
C227 0.032(2) 0.042(2) 0.038(2) -0.0066(19) -0.0057(18) -0.0208(19)
C228 0.042(3) 0.056(3) 0.050(3) -0.010(2) 0.003(2) -0.020(2)
C229 0.037(3) 0.061(3) 0.080(4) -0.027(3) -0.001(3) -0.013(2)
C230 0.043(3) 0.040(3) 0.094(4) -0.007(3) -0.024(3) -0.012(2)
C231 0.055(3) 0.051(3) 0.065(3) 0.007(2) -0.009(3) -0.024(3)
C232 0.042(2) 0.041(2) 0.051(3) -0.005(2) 0.003(2) -0.016(2)
C233 0.036(2) 0.029(2) 0.040(2) -0.0022(17) -0.0019(18) -0.0162(18)
C234 0.044(2) 0.041(2) 0.062(3) 0.013(2) -0.009(2) -0.022(2)
C235 0.034(2) 0.0258(19) 0.033(2) 0.0052(16) -0.0063(17) -0.0110(17)
C236 0.038(2) 0.040(2) 0.040(2) -0.0106(19) 0.0025(18) -0.0184(19)
C237 0.047(3) 0.047(3) 0.048(3) -0.015(2) -0.001(2) -0.025(2)
C238 0.037(2) 0.045(3) 0.058(3) -0.005(2) -0.004(2) -0.022(2)
C239 0.036(2) 0.049(3) 0.049(3) -0.006(2) 0.010(2) -0.018(2)
C240 0.038(2) 0.038(2) 0.037(2) -0.0098(18) 0.0055(18) -0.0174(19)
C241 0.038(2) 0.030(2) 0.028(2) -0.0036(16) 0.0062(17) -0.0165(18)
C242 0.046(2) 0.045(2) 0.032(2) -0.0021(19) 0.0023(19) -0.011(2)
C243 0.034(2) 0.039(2) 0.0229(19) -0.0044(16) 0.0035(16) -0.0178(18)
C244 0.041(2) 0.050(3) 0.044(2) -0.012(2) 0.0092(19) -0.026(2)
C245 0.033(2) 0.075(3) 0.046(3) -0.010(2) 0.005(2) -0.020(2)
C246 0.047(3) 0.046(3) 0.031(2) -0.0081(19) 0.0005(19) -0.006(2)
C247 0.056(3) 0.035(2) 0.037(2) -0.0048(18) 0.002(2) -0.018(2)
C248 0.038(2) 0.033(2) 0.039(2) -0.0066(18) 0.0050(18) -0.0159(19)
C249 0.031(2) 0.033(2) 0.0261(19) -0.0044(16) 0.0006(16) -0.0174(17)
C250 0.046(2) 0.032(2) 0.040(2) 0.0016(18) 0.0078(19) -0.0121(19)
C251 0.036(2) 0.030(2) 0.028(2) -0.0015(16) 0.0064(17) -0.0206(17)
C252 0.050(3) 0.045(2) 0.052(3) -0.017(2) 0.012(2) -0.033(2)
C253 0.068(3) 0.043(3) 0.060(3) -0.026(2) 0.026(3) -0.036(2)
C254 0.049(3) 0.041(3) 0.048(3) -0.002(2) 0.011(2) -0.006(2)
C255 0.034(2) 0.073(3) 0.041(3) -0.006(2) 0.001(2) -0.005(2)
C256 0.038(2) 0.057(3) 0.030(2) -0.010(2) 0.0025(18) -0.015(2)
C257 0.036(2) 0.037(2) 0.038(2) -0.0114(18) 0.0082(17) -0.0246(19)
C258 0.040(2) 0.041(2) 0.049(2) -0.016(2) 0.0065(19) -0.026(2)
C259 0.040(2) 0.046(3) 0.072(3) -0.030(2) 0.014(2) -0.028(2)
C260 0.051(3) 0.071(3) 0.064(3) -0.040(3) 0.024(2) -0.042(3)
C261 0.065(3) 0.076(3) 0.042(3) -0.028(2) 0.022(2) -0.051(3)
C262 0.050(2) 0.048(2) 0.043(2) -0.014(2) 0.012(2) -0.035(2)
C263 0.035(2) 0.0273(19) 0.034(2) -0.0051(16) 0.0020(17) -0.0166(17)
C264 0.041(2) 0.035(2) 0.037(2) -0.0094(17) 0.0040(18) -0.0225(19)
C265 0.040(2) 0.039(2) 0.043(2) -0.0077(19) 0.0030(19) -0.0259(19)
C266 0.041(2) 0.047(2) 0.041(2) -0.0020(19) 0.0071(19) -0.028(2)
C267 0.047(2) 0.048(2) 0.031(2) -0.0090(18) 0.0061(18) -0.029(2)
C268 0.046(2) 0.034(2) 0.036(2) -0.0070(17) 0.0017(18) -0.0262(19)
C269 0.033(2) 0.0259(19) 0.033(2) 0.0015(16) 0.0005(16) -0.0160(17)
C270 0.036(2) 0.037(2) 0.061(3) -0.006(2) 0.002(2) -0.022(2)
C271 0.037(2) 0.057(3) 0.097(4) -0.004(3) -0.010(2) -0.026(2)
C272 0.060(3) 0.065(3) 0.075(3) 0.007(3) -0.022(3) -0.046(3)
C273 0.080(3) 0.055(3) 0.040(2) 0.002(2) -0.011(2) -0.051(3)
C274 0.042(2) 0.036(2) 0.042(2) -0.0050(18) -0.0004(19) -0.0225(19)
C275 0.029(2) 0.0243(18) 0.030(2) -0.0056(15) 0.0011(16) -0.0130(16)
C276 0.030(2) 0.029(2) 0.040(2) -0.0074(17) 0.0014(17) -0.0150(17)
C277 0.047(2) 0.025(2) 0.037(2) -0.0045(17) 0.0027(18) -0.0200(19)
C278 0.041(2) 0.027(2) 0.046(2) 0.0028(18) -0.0022(19) -0.0115(19)
C279 0.028(2) 0.042(2) 0.072(3) 0.012(2) -0.007(2) -0.014(2)
C280 0.036(2) 0.039(2) 0.057(3) 0.008(2) -0.002(2) -0.024(2)
Li9 0.053(4) 0.056(4) 0.061(5) -0.030(4) 0.027(4) -0.039(4)
Li10 0.080(6) 0.055(5) 0.110(7) 0.029(5) -0.054(5) -0.049(5)

loop_
_atom_type_symbol
_atom_type_description
_atom_type_scat_dispersion_real
_atom_type_scat_dispersion_imag
_atom_type_scat_source
C C 0.0033 0.0016 'International Tables Vol C Tables 4.2.6.8 and 6.1.1.4'
H H 0.0000 0.0000 'International Tables Vol C Tables 4.2.6.8 and 6.1.1.4'
Li Li -0.0003 0.0001 'International Tables Vol C Tables 4.2.6.8 and 6.1.1.4'
N N 0.0061 0.0033 'International Tables Vol C Tables 4.2.6.8 and 6.1.1.4'
P P 0.1023 0.0942 'International Tables Vol C Tables 4.2.6.8 and 6.1.1.4'

loop_
_geom_angle_atom_site_label_1
_geom_angle_atom_site_label_2
_geom_angle_atom_site_label_3
_geom_angle
N1 P1 N2 108.52(14)
N1 P1 C33 109.80(15)
N1 P1 C39 112.27(16)
N2 P1 C33 112.44(16)
N2 P1 C39 109.66(16)
C33 P1 C39 104.16(16)
N3 P2 N4 99.73(14)
N3 P2 C45 113.81(16)
N3 P2 C51 113.49(15)
N4 P2 C45 113.10(16)
N4 P2 C51 114.76(16)
C45 P2 C51 102.53(15)
P1 N1 Li1 121.9(2)
C1 N1 P1 123.4(2)
C1 N1 Li1 110.8(3)
P1 N2 Li2 123.5(2)
C9 N2 P1 122.2(2)
C9 N2 Li2 109.9(3)
P2 N3 Li1 86.6(2)
P2 N3 Li2 86.7(2)
C17 N3 P2 120.4(2)
C17 N3 Li1 141.1(3)
C17 N3 Li2 134.6(3)
Li2 N3 Li1 68.1(2)
P2 N4 Li1 87.2(2)
P2 N4 Li2 87.7(2)
C25 N4 P2 122.2(2)
C25 N4 Li1 134.0(3)
C25 N4 Li2 138.0(3)
Li2 N4 Li1 69.0(3)
N1 C1 C2 114.8(3)
N1 C1 C3 108.8(3)
C3 C1 C2 108.4(3)
C1 C3 Li1 78.0(2)
C4 C3 C1 120.9(3)
C4 C3 Li1 73.9(2)
C8 C3 C1 121.6(3)
C8 C3 C4 117.5(4)
C8 C3 Li1 120.7(3)
C3 C4 Li1 76.3(2)
C5 C4 C3 121.1(4)
C5 C4 Li1 120.1(3)
C6 C5 C4 120.2(4)
C7 C6 C5 119.3(4)
C6 C7 C8 120.7(4)
C7 C8 C3 121.2(4)
N2 C9 C10 113.3(3)
N2 C9 C11 109.3(3)
C11 C9 C10 108.2(3)
C9 C11 Li2 78.9(2)
C12 C11 C9 121.2(3)
C12 C11 C16 117.6(4)
C12 C11 Li2 72.1(3)
C16 C11 C9 121.2(4)
C16 C11 Li2 121.7(3)
C11 C12 C13 121.6(4)
C11 C12 Li2 77.7(3)
C13 C12 Li2 119.9(3)
C14 C13 C12 119.4(4)
C15 C14 C13 120.3(4)
C14 C15 C16 120.0(4)
C11 C16 C15 121.1(4)
N3 C17 C18 110.4(3)
N3 C17 C19 111.3(3)
C19 C17 C18 110.3(3)
C20 C19 C17 121.6(3)
C24 C19 C17 120.6(3)
C24 C19 C20 117.8(3)
C19 C20 C21 121.0(4)
C22 C21 C20 119.8(4)
C23 C22 C21 119.7(4)
C22 C23 C24 120.6(4)
C19 C24 C23 120.9(4)
N4 C25 C26 110.1(3)
N4 C25 C27 110.5(3)
C27 C25 C26 109.9(3)
C28 C27 C25 120.6(3)
C28 C27 C32 117.8(3)
C32 C27 C25 121.5(3)
C27 C28 C29 121.5(3)
C30 C29 C28 119.9(4)
C31 C30 C29 119.3(4)
C30 C31 C32 120.0(4)
C27 C32 C31 121.5(4)
C34 C33 P1 118.6(3)
C34 C33 C38 117.3(3)
C38 C33 P1 124.0(3)
C35 C34 C33 121.4(3)
C36 C35 C34 120.4(4)
C35 C36 C37 119.5(4)
C36 C37 C38 120.3(4)
C37 C38 C33 121.2(3)
C40 C39 P1 118.9(3)
C40 C39 C44 118.5(3)
C44 C39 P1 122.2(3)
C41 C40 C39 120.3(4)
C42 C41 C40 120.5(4)
C43 C42 C41 119.9(4)
C42 C43 C44 120.0(4)
C43 C44 C39 120.8(4)
C46 C45 P2 119.6(3)
C46 C45 C50 118.5(3)
C50 C45 P2 121.5(3)
C47 C46 C45 120.7(4)
C48 C47 C46 120.4(4)
C47 C48 C49 120.1(4)
C50 C49 C48 119.9(4)
C49 C50 C45 120.3(3)
C52 C51 P2 121.5(3)
C52 C51 C56 118.7(3)
C56 C51 P2 119.7(3)
C51 C52 C53 120.9(3)
C54 C53 C52 119.8(3)
C53 C54 C55 120.0(3)
C54 C55 C56 120.2(3)
C55 C56 C51 120.4(3)
N1 Li1 N3 131.8(3)
N1 Li1 N4 127.0(3)
N1 Li1 C3 60.45(19)
N1 Li1 C4 77.3(2)
N3 Li1 C3 131.0(3)
N3 Li1 C4 139.1(3)
N4 Li1 N3 69.2(2)
N4 Li1 C3 150.2(3)
N4 Li1 C4 120.4(3)
C4 Li1 C3 29.86(13)
N2 Li2 N3 127.5(3)
N2 Li2 N4 127.8(3)
N2 Li2 C11 61.26(19)
N2 Li2 C12 80.1(2)
N3 Li2 C11 147.7(3)
N3 Li2 C12 117.6(3)
N4 Li2 N3 70.0(2)
N4 Li2 C11 133.5(3)
N4 Li2 C12 141.2(3)
C12 Li2 C11 30.23(13)
N5 P3 C89 113.88(16)
N5 P3 C95 108.53(15)
N6 P3 N5 108.70(15)
N6 P3 C89 109.17(16)
N6 P3 C95 113.53(16)
C89 P3 C95 103.07(16)
N7 P4 C101 113.80(16)
N7 P4 C107 112.92(15)
N8 P4 N7 100.04(14)
N8 P4 C101 112.60(16)
N8 P4 C107 115.71(16)
C101 P4 C107 102.33(16)
P3 N5 Li3 125.0(3)
C57 N5 P3 121.6(2)
C57 N5 Li3 109.7(3)
P3 N6 Li4 119.4(2)
C65 N6 P3 122.0(2)
C65 N6 Li4 111.0(3)
P4 N7 Li3 90.7(2)
P4 N7 Li4 86.2(2)
C73 N7 P4 121.4(2)
C73 N7 Li3 137.3(3)
C73 N7 Li4 134.5(3)
Li3 N7 Li4 68.1(3)
P4 N8 Li3 83.4(2)
P4 N8 Li4 90.2(2)
C81 N8 P4 124.3(2)
C81 N8 Li3 122.6(3)
C81 N8 Li4 143.9(3)
Li4 N8 Li3 66.1(3)
N5 C57 C58 112.9(3)
N5 C57 C59 108.6(3)
C59 C57 C58 111.4(3)
C57 C59 Li3 79.8(2)
C60 C59 C57 122.1(3)
C60 C59 C64 117.4(3)
C60 C59 Li3 81.7(3)
C64 C59 C57 120.5(3)
C64 C59 Li3 109.4(3)
C59 C60 C61 121.3(4)
C62 C61 C60 120.3(4)
C63 C62 C61 119.1(4)
C62 C63 C64 121.0(4)
C63 C64 C59 120.8(4)
N6 C65 C66 113.5(3)
N6 C65 C67 108.5(3)
C67 C65 C66 109.1(3)
C65 C67 Li4 78.5(2)
C68 C67 C65 121.8(4)
C68 C67 C72 118.3(4)
C68 C67 Li4 116.6(3)
C72 C67 C65 120.0(4)
C72 C67 Li4 76.4(3)
C67 C68 C69 120.8(6)
C70 C69 C68 119.6(6)
C71 C70 C69 119.8(5)
C70 C71 C72 120.6(6)
C67 C72 C71 120.8(5)
C67 C72 Li4 74.4(3)
C71 C72 Li4 118.7(3)
N7 C73 C74 111.7(3)
N7 C73 C75 110.4(3)
C75 C73 C74 109.6(3)
C76 C75 C73 121.1(3)
C76 C75 C80 118.0(3)
C80 C75 C73 120.8(3)
C75 C76 C77 121.4(4)
C78 C77 C76 120.1(4)
C79 C78 C77 119.3(4)
C78 C79 C80 120.3(4)
C79 C80 C75 120.8(4)
N8 C81 C82 108.9(3)
N8 C81 C83 115.8(3)
C83 C81 C82 108.4(3)
C84 C83 C81 121.9(4)
C84 C83 C88 117.8(4)
C88 C83 C81 120.1(4)
C83 C84 C85 120.8(5)
C86 C85 C84 117.9(5)
C85 C86 C87 123.0(5)
C86 C87 C88 117.6(5)
C87 C88 C83 122.6(5)
C90 C89 P3 118.4(3)
C90 C89 C94 117.4(3)
C94 C89 P3 123.9(3)
C91 C90 C89 122.1(3)
C90 C91 C92 119.4(4)
C93 C92 C91 120.0(4)
C92 C93 C94 120.0(3)
C93 C94 C89 121.1(3)
C96 C95 P3 121.1(3)
C96 C95 C100 118.6(3)
C100 C95 P3 120.0(3)
C97 C96 C95 120.9(3)
C98 C97 C96 119.8(3)
C97 C98 C99 120.4(3)
C98 C99 C100 120.0(4)
C99 C100 C95 120.4(3)
C102 C101 P4 120.1(3)
C106 C101 P4 121.1(3)
C106 C101 C102 118.7(3)
C103 C102 C101 119.8(4)
C104 C103 C102 120.3(4)
C105 C104 C103 120.6(4)
C104 C105 C106 119.4(4)
C105 C106 C101 121.2(4)
C108 C107 P4 120.7(3)
C112 C107 P4 120.5(3)
C112 C107 C108 118.7(3)
C109 C108 C107 120.6(3)
C110 C109 C108 119.9(4)
C111 C110 C109 120.0(4)
C110 C111 C112 120.3(4)
C107 C112 C111 120.5(4)
N5 Li3 N7 136.3(4)
N5 Li3 N8 117.8(4)
N5 Li3 C59 62.0(2)
N7 Li3 N8 68.0(2)
N7 Li3 C59 137.4(4)
N8 Li3 C59 147.3(3)
N6 Li4 N7 129.7(3)
N6 Li4 N8 133.4(4)
N6 Li4 C67 59.9(2)
N6 Li4 C72 75.4(2)
N7 Li4 C67 148.8(3)
N7 Li4 C72 119.6(3)
N8 Li4 N7 69.9(2)
N8 Li4 C67 128.8(3)
N8 Li4 C72 137.6(3)
C67 Li4 C72 29.19(14)
N9 P5 N10 108.30(15)
N9 P5 C145 109.96(16)
N9 P5 C151 112.67(16)
N10 P5 C145 112.89(15)
N10 P5 C151 109.45(16)
C145 P5 C151 103.61(16)
N11 P6 C157 113.43(16)
N11 P6 C163 114.81(15)
N12 P6 N11 99.50(15)
N12 P6 C157 113.65(15)
N12 P6 C163 113.44(16)
C163 P6 C157 102.58(16)
P5 N9 Li5 122.4(2)
C113 N9 P5 123.1(2)
C113 N9 Li5 110.4(3)
P5 N10 Li6 123.2(2)
C121 N10 P5 122.3(2)
C121 N10 Li6 110.6(3)
P6 N11 Li5 87.6(2)
P6 N11 Li6 87.9(2)
C129 N11 P6 121.7(2)
C129 N11 Li5 133.7(3)
C129 N11 Li6 138.8(3)
Li6 N11 Li5 68.4(3)
P6 N12 Li5 87.0(2)
P6 N12 Li6 87.4(2)
C137 N12 P6 120.2(2)
C137 N12 Li5 141.2(3)
C137 N12 Li6 134.3(3)
Li6 N12 Li5 67.8(2)
N9 C113 C114 115.1(3)
N9 C113 C115 108.2(3)
C114 C113 C115 108.7(3)
C113 C115 Li5 78.5(2)
C116 C115 C113 121.1(3)
C116 C115 Li5 75.4(3)
C120 C115 C113 121.3(3)
C120 C115 C116 117.5(4)
C120 C115 Li5 118.5(3)
C115 C116 Li5 74.9(3)
C117 C116 C115 120.9(4)
C117 C116 Li5 120.3(3)
C118 C117 C116 120.5(4)
C119 C118 C117 119.6(4)
C118 C119 C120 119.9(4)
C119 C120 C115 121.6(4)
N10 C121 C122 113.1(3)
N10 C121 C123 108.9(3)
C123 C121 C122 108.9(3)
C121 C123 Li6 79.0(2)
C124 C123 C121 120.9(3)
C124 C123 Li6 72.3(3)
C128 C123 C121 121.2(4)
C128 C123 C124 117.8(4)
C128 C123 Li6 121.7(3)
C123 C124 C125 120.9(4)
C123 C124 Li6 77.5(3)
C125 C124 Li6 120.1(3)
C126 C125 C124 119.9(4)
C125 C126 C127 120.1(4)
C126 C127 C128 119.7(4)
C123 C128 C127 121.7(4)
N11 C129 C130 110.2(3)
N11 C129 C131 110.5(3)
C131 C129 C130 110.1(3)
C132 C131 C129 120.2(3)
C132 C131 C136 118.2(3)
C136 C131 C129 121.5(3)
C131 C132 C133 121.3(3)
C134 C133 C132 120.0(4)
C135 C134 C133 119.6(4)
C134 C135 C136 120.2(4)
C131 C136 C135 120.7(4)
N12 C137 C138 111.3(3)
N12 C137 C139 111.4(3)
C138 C137 C139 109.7(3)
C140 C139 C137 121.5(3)
C144 C139 C137 119.9(3)
C144 C139 C140 118.7(3)
C139 C140 C141 120.2(4)
C142 C141 C140 119.5(4)
C143 C142 C141 120.3(4)
C142 C143 C144 120.8(4)
C143 C144 C139 120.6(4)
C146 C145 P5 117.9(3)
C150 C145 P5 124.3(3)
C150 C145 C146 117.7(3)
C147 C146 C145 121.0(3)
C148 C147 C146 120.3(4)
C149 C148 C147 119.8(3)
C148 C149 C150 120.1(3)
C149 C150 C145 121.2(3)
C152 C151 P5 122.7(3)
C152 C151 C156 118.1(3)
C156 C151 P5 118.8(3)
C153 C152 C151 121.0(4)
C154 C153 C152 120.5(4)
C153 C154 C155 119.5(4)
C154 C155 C156 120.9(4)
C155 C156 C151 119.9(4)
C158 C157 P6 121.4(3)
C162 C157 P6 119.6(3)
C162 C157 C158 118.7(3)
C159 C158 C157 120.9(4)
C160 C159 C158 119.3(4)
C159 C160 C161 121.0(4)
C160 C161 C162 119.8(4)
C157 C162 C161 120.3(4)
C164 C163 P6 121.4(3)
C168 C163 P6 120.5(3)
C168 C163 C164 118.0(3)
C165 C164 C163 121.2(3)
C164 C165 C166 119.5(4)
C167 C166 C165 120.5(3)
C166 C167 C168 120.1(3)
C167 C168 C163 120.8(3)
N9 Li5 N11 126.6(3)
N9 Li5 N12 132.1(3)
N9 Li5 C115 60.8(2)
N9 Li5 C116 77.2(2)
N11 Li5 N12 68.9(2)
N11 Li5 C115 149.9(3)
N11 Li5 C116 120.2(3)
N12 Li5 C115 131.5(3)
N12 Li5 C116 139.6(3)
C115 Li5 C116 29.75(13)
N10 Li6 N11 128.2(3)
N10 Li6 N12 129.0(3)
N10 Li6 C123 61.1(2)
N10 Li6 C124 79.8(2)
N11 Li6 N12 69.6(2)
N11 Li6 C123 133.2(3)
N11 Li6 C124 140.8(3)
N12 Li6 C123 147.3(3)
N12 Li6 C124 117.1(3)
C124 Li6 C123 30.22(13)
N13 P7 C201 113.63(16)
N13 P7 C207 108.93(16)
N14 P7 N13 108.40(15)
N14 P7 C201 108.61(16)
N14 P7 C207 113.95(16)
C207 P7 C201 103.39(16)
N15 P8 N16 99.57(15)
N15 P8 C213 113.90(16)
N15 P8 C219 113.45(16)
N16 P8 C213 112.71(16)
N16 P8 C219 115.87(16)
C213 P8 C219 101.97(16)
P7 N13 Li7 125.3(3)
C169 N13 P7 121.2(2)
C169 N13 Li7 110.2(3)
P7 N14 Li8 119.6(3)
C177 N14 P7 122.1(2)
C177 N14 Li8 111.0(3)
P8 N15 Li7 90.0(2)
P8 N15 Li8 86.9(2)
C185 N15 P8 121.3(2)
C185 N15 Li7 137.9(3)
C185 N15 Li8 134.3(3)
Li7 N15 Li8 68.0(3)
P8 N16 Li7 84.3(2)
P8 N16 Li8 90.1(2)
C193 N16 P8 123.3(2)
C193 N16 Li7 122.5(3)
C193 N16 Li8 144.8(3)
Li8 N16 Li7 66.7(3)
N13 C169 C170 113.1(3)
N13 C169 C171 107.6(3)
C171 C169 C170 111.0(3)
C169 C171 Li7 80.2(2)
C172 C171 C169 123.1(3)
C172 C171 C176 117.4(3)
C172 C171 Li7 85.3(3)
C176 C171 C169 119.5(3)
C176 C171 Li7 105.0(3)
C171 C172 C173 121.4(4)
C174 C173 C172 120.4(4)
C175 C174 C173 119.5(4)
C174 C175 C176 120.7(4)
C171 C176 C175 120.7(4)
N14 C177 C178 114.2(3)
N14 C177 C179 108.5(3)
C179 C177 C178 109.3(3)
C177 C179 Li8 78.6(2)
C180 C179 C177 120.4(4)
C180 C179 C184 117.4(4)
C180 C179 Li8 77.1(3)
C184 C179 C177 122.2(4)
C184 C179 Li8 116.4(3)
C179 C180 Li8 73.5(3)
C181 C180 C179 122.0(5)
C181 C180 Li8 118.5(3)
C182 C181 C180 120.3(6)
C181 C182 C183 120.6(5)
C182 C183 C184 119.3(5)
C179 C184 C183 120.3(5)
N15 C185 C186 111.5(3)
N15 C185 C187 110.4(3)
C187 C185 C186 110.1(3)
C188 C187 C185 121.0(3)
C192 C187 C185 120.6(3)
C192 C187 C188 118.4(3)
C189 C188 C187 121.0(4)
C190 C189 C188 120.8(4)
C189 C190 C191 119.1(4)
C192 C191 C190 119.8(4)
C187 C192 C191 120.9(4)
N16 C193 C194 109.9(3)
N16 C193 C195 114.8(3)
C195 C193 C194 108.4(3)
C196 C195 C193 121.5(4)
C196 C195 C200 118.3(4)
C200 C195 C193 120.1(4)
C195 C196 C197 120.0(5)
C198 C197 C196 117.6(6)
C199 C198 C197 122.9(6)
C198 C199 C200 118.6(6)
C199 C200 C195 122.4(5)
C202 C201 P7 117.6(3)
C202 C201 C206 118.1(3)
C206 C201 P7 124.0(3)
C201 C202 C203 121.6(4)
C204 C203 C202 119.2(4)
C203 C204 C205 120.1(4)
C206 C205 C204 120.2(4)
C205 C206 C201 120.9(4)
C208 C207 P7 121.2(3)
C212 C207 P7 120.3(3)
C212 C207 C208 118.3(3)
C209 C208 C207 120.7(3)
C210 C209 C208 120.0(4)
C209 C210 C211 120.2(4)
C210 C211 C212 120.1(4)
C211 C212 C207 120.7(3)
C214 C213 P8 120.7(3)
C218 C213 P8 120.4(3)
C218 C213 C214 118.6(3)
C215 C214 C213 120.7(4)
C214 C215 C216 120.1(4)
C217 C216 C215 120.2(4)
C216 C217 C218 120.3(4)
C213 C218 C217 120.0(4)
C220 C219 P8 121.0(3)
C220 C219 C224 118.3(3)
C224 C219 P8 120.6(3)
C219 C220 C221 120.9(4)
C222 C221 C220 120.0(4)
C223 C222 C221 119.7(4)
C222 C223 C224 120.0(4)
C223 C224 C219 121.0(3)
N13 Li7 N15 135.3(4)
N13 Li7 N16 118.5(3)
N13 Li7 C171 61.9(2)
N15 Li7 N16 68.5(2)
N15 Li7 C171 137.3(3)
N16 Li7 C171 146.9(3)
N14 Li8 N15 130.2(3)
N14 Li8 N16 132.9(4)
N14 Li8 C179 60.0(2)
N14 Li8 C180 75.8(2)
N15 Li8 C179 148.8(3)
N15 Li8 C180 119.4(3)
N16 Li8 N15 69.4(2)
N16 Li8 C179 129.3(3)
N16 Li8 C180 138.1(3)
C179 Li8 C180 29.36(14)
N17 P9 N18 108.65(15)
N17 P9 C257 112.53(17)
N17 P9 C263 108.96(16)
N18 P9 C257 108.93(16)
N18 P9 C263 113.06(16)
C263 P9 C257 104.75(16)
N19 P10 C269 114.62(16)
N19 P10 C275 111.84(15)
N20 P10 N19 100.26(15)
N20 P10 C269 112.98(16)
N20 P10 C275 115.57(16)
C269 P10 C275 102.16(16)
P9 N17 Li9 117.9(3)
C225 N17 P9 121.4(2)
C225 N17 Li9 113.1(3)
P9 N18 Li10 125.3(3)
C233 N18 P9 121.6(2)
C233 N18 Li10 108.8(3)
P10 N19 Li9 85.5(2)
P10 N19 Li10 96.9(3)
C241 N19 P10 122.8(2)
C241 N19 Li9 132.6(3)
C241 N19 Li10 132.2(4)
Li10 N19 Li9 69.8(3)
P10 N20 Li9 91.3(2)
P10 N20 Li10 79.2(2)
C249 N20 P10 125.1(2)
C249 N20 Li9 143.4(3)
C249 N20 Li10 122.8(3)
Li9 N20 Li10 62.6(3)
N17 C225 C226 114.0(3)
N17 C225 C227 108.9(3)
C227 C225 C226 108.5(3)
C228 C227 C225 121.3(4)
C228 C227 C232 117.4(4)
C232 C227 C225 121.3(4)
C227 C228 C229 121.9(4)
C230 C229 C228 119.8(5)
C229 C230 C231 119.5(4)
C230 C231 C232 120.9(5)
C227 C232 C231 120.4(4)
N18 C233 C234 113.1(3)
N18 C233 C235 108.7(3)
N18 C233 Li10 41.1(2)
C234 C233 Li10 131.5(3)
C235 C233 C234 110.3(3)
C235 C233 Li10 67.7(2)
C233 C235 Li10 79.9(2)
C236 C235 C233 121.4(3)
C236 C235 Li10 77.2(3)
C240 C235 C233 121.3(3)
C240 C235 C236 117.3(3)
C240 C235 Li10 114.9(3)
C235 C236 Li10 72.3(3)
C237 C236 C235 120.8(4)
C237 C236 Li10 118.0(3)
C238 C237 C236 120.5(4)
C239 C238 C237 119.6(4)
C238 C239 C240 120.0(4)
C239 C240 C235 121.8(4)
N19 C241 C242 110.7(3)
N19 C241 C243 108.8(3)
C242 C241 C243 110.8(3)
C244 C243 C241 122.0(3)
C248 C243 C241 120.4(3)
C248 C243 C244 117.6(3)
C243 C244 C245 120.8(4)
C246 C245 C244 120.1(4)
C247 C246 C245 119.7(4)
C246 C247 C248 120.0(4)
C247 C248 C243 121.9(4)
N20 C249 C250 109.0(3)
N20 C249 C251 115.1(3)
C251 C249 C250 108.0(3)
C252 C251 C249 121.0(3)
C252 C251 C256 117.5(4)
C256 C251 C249 121.4(3)
C251 C252 C253 121.4(4)
C254 C253 C252 120.0(4)
C253 C254 C255 119.7(4)
C254 C255 C256 120.0(4)
C251 C256 C255 121.4(4)
C258 C257 P9 123.1(3)
C258 C257 C262 117.6(3)
C262 C257 P9 118.8(3)
C259 C258 C257 121.2(4)
C260 C259 C258 120.2(4)
C259 C260 C261 120.3(4)
C262 C261 C260 119.4(4)
C261 C262 C257 121.4(4)
C264 C263 P9 124.4(3)
C268 C263 P9 117.2(3)
C268 C263 C264 117.9(3)
C265 C264 C263 120.6(3)
C266 C265 C264 120.3(4)
C265 C266 C267 119.9(4)
C268 C267 C266 120.1(4)
C267 C268 C263 121.2(3)
C270 C269 P10 120.1(3)
C270 C269 C274 118.4(3)
C274 C269 P10 121.3(3)
C269 C270 C271 120.0(4)
C272 C271 C270 120.7(4)
C271 C272 C273 120.1(4)
C274 C273 C272 119.4(4)
C273 C274 C269 121.4(4)
C276 C275 P10 121.8(3)
C280 C275 P10 120.2(3)
C280 C275 C276 117.9(3)
C275 C276 C277 121.1(3)
C278 C277 C276 119.9(3)
C279 C278 C277 119.7(4)
C278 C279 C280 120.4(4)
C275 C280 C279 120.9(4)
N17 Li9 N19 129.2(4)
N17 Li9 N20 140.0(4)
N20 Li9 N19 71.8(2)
N18 Li10 N19 136.1(4)
N18 Li10 N20 115.1(5)
N18 Li10 C233 30.11(17)
N18 Li10 C235 62.5(2)
N18 Li10 C236 81.3(3)
N19 Li10 N20 65.0(3)
N19 Li10 C233 151.5(5)
N19 Li10 C235 143.5(5)
N19 Li10 C236 140.6(4)
N20 Li10 C233 137.0(4)
N20 Li10 C235 144.8(4)
N20 Li10 C236 116.5(4)
C235 Li10 C233 32.48(14)
C235 Li10 C236 30.51(14)
C236 Li10 C233 55.41(18)

loop_
_geom_bond_atom_site_label_1
_geom_bond_atom_site_label_2
_geom_bond_distance
P1 N1 1.594(3)
P1 N2 1.597(3)
P1 C33 1.819(4)
P1 C39 1.837(4)
P2 N3 1.595(3)
P2 N4 1.597(3)
P2 C45 1.814(4)
P2 C51 1.821(3)
N1 C1 1.474(4)
N1 Li1 1.933(7)
N2 C9 1.468(4)
N2 Li2 1.953(7)
N3 C17 1.481(4)
N3 Li1 2.159(7)
N3 Li2 2.142(7)
N4 C25 1.471(4)
N4 Li1 2.139(7)
N4 Li2 2.113(7)
C1 C2 1.534(5)
C1 C3 1.516(5)
C3 C4 1.388(5)
C3 C8 1.381(5)
C3 Li1 2.709(7)
C4 C5 1.385(5)
C4 Li1 2.679(7)
C5 C6 1.375(6)
C6 C7 1.364(6)
C7 C8 1.379(6)
C9 C10 1.538(5)
C9 C11 1.523(5)
C11 C12 1.380(5)
C11 C16 1.381(5)
C11 Li2 2.677(7)
C12 C13 1.385(5)
C12 Li2 2.608(7)
C13 C14 1.372(6)
C14 C15 1.359(7)
C15 C16 1.388(6)
C17 C18 1.517(5)
C17 C19 1.511(5)
C19 C20 1.386(5)
C19 C24 1.378(5)
C20 C21 1.388(6)
C21 C22 1.369(6)
C22 C23 1.362(6)
C23 C24 1.380(5)
C25 C26 1.536(5)
C25 C27 1.521(5)
C27 C28 1.369(5)
C27 C32 1.381(5)
C28 C29 1.387(5)
C29 C30 1.380(5)
C30 C31 1.373(5)
C31 C32 1.382(5)
C33 C34 1.391(5)
C33 C38 1.396(5)
C34 C35 1.388(5)
C35 C36 1.375(5)
C36 C37 1.378(5)
C37 C38 1.389(5)
C39 C40 1.393(5)
C39 C44 1.396(5)
C40 C41 1.387(5)
C41 C42 1.380(6)
C42 C43 1.379(6)
C43 C44 1.386(5)
C45 C46 1.387(5)
C45 C50 1.400(5)
C46 C47 1.380(5)
C47 C48 1.367(6)
C48 C49 1.386(5)
C49 C50 1.382(5)
C51 C52 1.383(5)
C51 C56 1.394(5)
C52 C53 1.391(5)
C53 C54 1.378(5)
C54 C55 1.381(5)
C55 C56 1.388(5)
P3 N5 1.597(3)
P3 N6 1.592(3)
P3 C89 1.828(4)
P3 C95 1.829(4)
P4 N7 1.605(3)
P4 N8 1.598(3)
P4 C101 1.813(4)
P4 C107 1.822(3)
N5 C57 1.476(4)
N5 Li3 1.929(7)
N6 C65 1.480(4)
N6 Li4 1.952(7)
N7 C73 1.472(4)
N7 Li3 2.080(7)
N7 Li4 2.194(7)
N8 C81 1.462(4)
N8 Li3 2.295(7)
N8 Li4 2.086(7)
C57 C58 1.534(5)
C57 C59 1.513(5)
C59 C60 1.386(5)
C59 C64 1.390(5)
C59 Li3 2.635(7)
C60 C61 1.388(5)
C61 C62 1.371(6)
C62 C63 1.367(6)
C63 C64 1.384(5)
C65 C66 1.532(5)
C65 C67 1.513(5)
C67 C68 1.380(6)
C67 C72 1.380(6)
C67 Li4 2.725(7)
C68 C69 1.394(8)
C69 C70 1.385(9)
C70 C71 1.351(9)
C71 C72 1.390(6)
C72 Li4 2.751(8)
C73 C74 1.525(5)
C73 C75 1.518(5)
C75 C76 1.376(5)
C75 C80 1.388(5)
C76 C77 1.382(5)
C77 C78 1.380(6)
C78 C79 1.374(6)
C79 C80 1.386(5)
C81 C82 1.525(5)
C81 C83 1.511(5)
C83 C84 1.364(6)
C83 C88 1.392(6)
C84 C85 1.422(7)
C85 C86 1.360(7)
C86 C87 1.362(8)
C87 C88 1.377(6)
C89 C90 1.389(5)
C89 C94 1.389(5)
C90 C91 1.371(5)
C91 C92 1.388(5)
C92 C93 1.370(5)
C93 C94 1.388(5)
C95 C96 1.394(5)
C95 C100 1.394(5)
C96 C97 1.385(5)
C97 C98 1.374(5)
C98 C99 1.384(5)
C99 C100 1.386(5)
C101 C102 1.398(5)
C101 C106 1.388(5)
C102 C103 1.391(5)
C103 C104 1.376(6)
C104 C105 1.376(6)
C105 C106 1.386(5)
C107 C108 1.392(5)
C107 C112 1.384(5)
C108 C109 1.387(5)
C109 C110 1.380(5)
C110 C111 1.372(6)
C111 C112 1.389(5)
P5 N9 1.589(3)
P5 N10 1.599(3)
P5 C145 1.827(4)
P5 C151 1.839(4)
P6 N11 1.596(3)
P6 N12 1.593(3)
P6 C157 1.820(3)
P6 C163 1.808(3)
N9 C113 1.480(4)
N9 Li5 1.937(7)
N10 C121 1.477(4)
N10 Li6 1.940(7)
N11 C129 1.480(4)
N11 Li5 2.141(7)
N11 Li6 2.125(7)
N12 C137 1.473(4)
N12 Li5 2.161(7)
N12 Li6 2.143(7)
C113 C114 1.518(5)
C113 C115 1.522(5)
C115 C116 1.385(5)
C115 C120 1.380(5)
C115 Li5 2.695(7)
C116 C117 1.379(6)
C116 Li5 2.701(7)
C117 C118 1.368(6)
C118 C119 1.368(7)
C119 C120 1.379(6)
C121 C122 1.529(5)
C121 C123 1.519(5)
C123 C124 1.385(5)
C123 C128 1.378(6)
C123 Li6 2.686(7)
C124 C125 1.400(5)
C124 Li6 2.622(7)
C125 C126 1.361(6)
C126 C127 1.380(7)
C127 C128 1.382(6)
C129 C130 1.525(5)
C129 C131 1.516(5)
C131 C132 1.376(5)
C131 C136 1.387(5)
C132 C133 1.386(5)
C133 C134 1.377(5)
C134 C135 1.373(6)
C135 C136 1.390(5)
C137 C138 1.513(5)
C137 C139 1.523(5)
C139 C140 1.385(5)
C139 C144 1.384(5)
C140 C141 1.400(6)
C141 C142 1.378(6)
C142 C143 1.352(6)
C143 C144 1.380(5)
C145 C146 1.393(5)
C145 C150 1.393(5)
C146 C147 1.381(5)
C147 C148 1.379(5)
C148 C149 1.375(5)
C149 C150 1.383(5)
C151 C152 1.387(5)
C151 C156 1.398(5)
C152 C153 1.384(5)
C153 C154 1.367(6)
C154 C155 1.371(6)
C155 C156 1.390(5)
C157 C158 1.391(5)
C157 C162 1.389(5)
C158 C159 1.387(5)
C159 C160 1.371(5)
C160 C161 1.373(6)
C161 C162 1.389(5)
C163 C164 1.403(5)
C163 C168 1.392(5)
C164 C165 1.382(5)
C165 C166 1.385(5)
C166 C167 1.374(5)
C167 C168 1.390(5)
P7 N13 1.602(3)
P7 N14 1.591(3)
P7 C201 1.830(4)
P7 C207 1.827(4)
P8 N15 1.603(3)
P8 N16 1.604(3)
P8 C213 1.816(4)
P8 C219 1.820(4)
N13 C169 1.477(4)
N13 Li7 1.931(7)
N14 C177 1.471(4)
N14 Li8 1.939(7)
N15 C185 1.483(4)
N15 Li7 2.089(7)
N15 Li8 2.196(7)
N16 C193 1.464(4)
N16 Li7 2.253(7)
N16 Li8 2.104(7)
C169 C170 1.526(5)
C169 C171 1.525(5)
C171 C172 1.377(5)
C171 C176 1.390(5)
C171 Li7 2.632(7)
C172 C173 1.383(5)
C173 C174 1.367(6)
C174 C175 1.356(6)
C175 C176 1.391(6)
C177 C178 1.531(5)
C177 C179 1.503(5)
C179 C180 1.383(6)
C179 C184 1.383(6)
C179 Li8 2.705(7)
C180 C181 1.378(6)
C180 Li8 2.750(8)
C181 C182 1.334(9)
C182 C183 1.379(9)
C183 C184 1.411(8)
C185 C186 1.525(5)
C185 C187 1.514(5)
C187 C188 1.381(5)
C187 C192 1.381(5)
C188 C189 1.377(5)
C189 C190 1.370(6)
C190 C191 1.389(6)
C191 C192 1.389(5)
C193 C194 1.516(5)
C193 C195 1.515(5)
C195 C196 1.364(6)
C195 C200 1.390(6)
C196 C197 1.438(7)
C197 C198 1.361(9)
C198 C199 1.350(8)
C199 C200 1.358(7)
C201 C202 1.381(5)
C201 C206 1.391(5)
C202 C203 1.392(5)
C203 C204 1.378(5)
C204 C205 1.382(5)
C205 C206 1.381(5)
C207 C208 1.396(5)
C207 C212 1.390(5)
C208 C209 1.388(5)
C209 C210 1.374(5)
C210 C211 1.378(5)
C211 C212 1.387(5)
C213 C214 1.398(5)
C213 C218 1.391(5)
C214 C215 1.379(5)
C215 C216 1.381(6)
C216 C217 1.367(6)
C217 C218 1.398(5)
C219 C220 1.381(5)
C219 C224 1.390(5)
C220 C221 1.387(5)
C221 C222 1.382(5)
C222 C223 1.376(5)
C223 C224 1.383(5)
P9 N17 1.590(3)
P9 N18 1.599(3)
P9 C257 1.826(4)
P9 C263 1.820(4)
P10 N19 1.607(3)
P10 N20 1.591(3)
P10 C269 1.811(4)
P10 C275 1.816(3)
N17 C225 1.481(4)
N17 Li9 1.932(7)
N18 C233 1.475(4)
N18 Li10 1.933(8)
N19 C241 1.479(4)
N19 Li9 2.168(7)
N19 Li10 1.990(8)
N20 C249 1.462(4)
N20 Li9 2.014(7)
N20 Li10 2.505(11)
C225 C226 1.523(5)
C225 C227 1.515(5)
C227 C228 1.381(5)
C227 C232 1.383(5)
C228 C229 1.383(6)
C229 C230 1.358(7)
C230 C231 1.367(7)
C231 C232 1.387(6)
C233 C234 1.529(5)
C233 C235 1.518(5)
C233 Li10 2.783(8)
C235 C236 1.394(5)
C235 C240 1.386(5)
C235 Li10 2.615(9)
C236 C237 1.380(5)
C236 Li10 2.677(8)
C237 C238 1.373(6)
C238 C239 1.372(6)
C239 C240 1.374(5)
C241 C242 1.514(5)
C241 C243 1.518(5)
C243 C244 1.387(5)
C243 C248 1.383(5)
C244 C245 1.392(6)
C245 C246 1.374(6)
C246 C247 1.373(6)
C247 C248 1.376(5)
C249 C250 1.529(5)
C249 C251 1.525(5)
C251 C252 1.377(5)
C251 C256 1.379(5)
C252 C253 1.387(6)
C253 C254 1.360(6)
C254 C255 1.374(6)
C255 C256 1.380(6)
C257 C258 1.393(5)
C257 C262 1.401(5)
C258 C259 1.382(5)
C259 C260 1.375(6)
C260 C261 1.387(6)
C261 C262 1.383(5)
C263 C264 1.399(5)
C263 C268 1.398(5)
C264 C265 1.392(5)
C265 C266 1.374(5)
C266 C267 1.386(5)
C267 C268 1.380(5)
C269 C270 1.386(5)
C269 C274 1.389(5)
C270 C271 1.395(6)
C271 C272 1.363(7)
C272 C273 1.384(6)
C273 C274 1.382(5)
C275 C276 1.389(5)
C275 C280 1.383(5)
C276 C277 1.392(5)
C277 C278 1.375(5)
C278 C279 1.370(5)
C279 C280 1.392(5)
